data_4128196
loop_
_publ_author_name
'Wang, Jia-Qi'
'Guan, Zong-Jie'
'Liu, Wen-Di'
'Yang, Yang'
'Wang, Quan-Ming'

_publ_section_title
;
 Chiroptical Activity Enhancement via Structural Control: The Chiral
 Synthesis and Reversible Interconversion of Two Intrinsically Chiral Gold
 Nanoclusters.
;
_journal_issue 6
_journal_name_full 'Journal of the American Chemical Society'
_journal_page_first 2384
_journal_page_last 2390
_journal_paper_doi 10.1021/jacs.8b11096
_journal_volume 141
_journal_year 2019
_chemical_absolute_configuration rmad
_chemical_formula_moiety 'C185 H132 Au10 F3 P8, 2(C H2 Cl2), C2 F3 O2'
_chemical_formula_sum 'C193 H136 Au10 Cl4 F12 O6 P8'
_chemical_formula_weight 5138.23
_space_group_crystal_system hexagonal
_space_group_IT_number 170
_space_group_name_Hall 'P 65'
_space_group_name_H-M_alt 'P 65'
_symmetry_space_group_name_Hall 'P 65'
_symmetry_space_group_name_H-M 'P 65'
_atom_sites_solution_hydrogens geom
_atom_sites_solution_primary dual
_audit_creation_date 2018-09-16
_audit_creation_method
;
Olex2 1.2
(compiled 2016.09.09 svn.r3337 for OlexSys, GUI svn.r5227)
;
_cell_angle_alpha 90
_cell_angle_beta 90
_cell_angle_gamma 120
_cell_formula_units_Z 6
_cell_length_a 19.3620(3)
_cell_length_b 19.3620(3)
_cell_length_c 92.9191(11)
_cell_measurement_reflns_used 26869
_cell_measurement_temperature 100.00(10)
_cell_measurement_theta_max 69.3160
_cell_measurement_theta_min 4.2480
_cell_volume 30167.3(8)
_computing_cell_refinement 'CrysAlisPro 1.171.39.7e (Rigaku OD, 2015)'
_computing_data_collection 'CrysAlisPro 1.171.39.7e (Rigaku OD, 2015)'
_computing_data_reduction 'CrysAlisPro 1.171.39.7e (Rigaku OD, 2015)'
_computing_molecular_graphics 'Olex2 (Dolomanov et al., 2009)'
_computing_publication_material 'Olex2 (Dolomanov et al., 2009)'
_computing_structure_refinement 'ShelXL (Sheldrick, 2015)'
_computing_structure_solution 'ShelXT (Sheldrick, 2015)'
_diffrn_ambient_environment N~2~
_diffrn_ambient_temperature 100.00(10)
_diffrn_detector 'CCD plate'
_diffrn_detector_area_resol_mean 10.4273
_diffrn_detector_type AtlasS2
_diffrn_measured_fraction_theta_full 1.000
_diffrn_measured_fraction_theta_max 1.000
_diffrn_measurement_details
;
List of Runs (angles in degrees, time in seconds):

  # Type    Start    End  Width  t~exp~   \w     \q     \k     \f   Frames
--------------------------------------------------------------------------
  1  \w    -95.00 -46.00   0.50    8.00    --  -40.81 125.00   0.00   98
  2  \w    -40.00  31.00   0.50    8.00    --  -40.81  38.00  90.00  142
  3  \w     73.00 173.00   0.50   21.00    --   96.56  30.00 -30.00  200
  4  \w     21.00 140.00   0.50   21.00    --   96.56 -15.00 -30.00  238
  5  \w     72.00 107.00   0.50   21.00    --   96.56-125.00  60.00   70
;
_diffrn_measurement_device 'four-circle diffractometer'
_diffrn_measurement_device_type 'SuperNova, Dual, Cu at home/near, AtlasS2'
_diffrn_measurement_method '\w scans'
_diffrn_orient_matrix_type 'CrysAlisPro convention (1999,Acta A55,543-557)'
_diffrn_orient_matrix_UB_11 0.0200599000
_diffrn_orient_matrix_UB_12 -0.0094234000
_diffrn_orient_matrix_UB_13 0.0156726000
_diffrn_orient_matrix_UB_21 -0.0388589000
_diffrn_orient_matrix_UB_22 0.0481101000
_diffrn_orient_matrix_UB_23 0.0052616000
_diffrn_orient_matrix_UB_31 -0.0807963000
_diffrn_orient_matrix_UB_32 -0.0776547000
_diffrn_orient_matrix_UB_33 0.0013671000
_diffrn_radiation_monochromator mirror
_diffrn_radiation_probe x-ray
_diffrn_radiation_type CuK\a
_diffrn_radiation_wavelength 1.54184
_diffrn_reflns_av_R_equivalents 0.0785
_diffrn_reflns_av_unetI/netI 0.0947
_diffrn_reflns_Laue_measured_fraction_full 1.000
_diffrn_reflns_Laue_measured_fraction_max 1.000
_diffrn_reflns_limit_h_max 6
_diffrn_reflns_limit_h_min -21
_diffrn_reflns_limit_k_max 21
_diffrn_reflns_limit_k_min -15
_diffrn_reflns_limit_l_max 105
_diffrn_reflns_limit_l_min -104
_diffrn_reflns_number 64856
_diffrn_reflns_point_group_measured_fraction_full 0.948
_diffrn_reflns_point_group_measured_fraction_max 0.948
_diffrn_reflns_theta_full 60.994
_diffrn_reflns_theta_max 60.994
_diffrn_reflns_theta_min 3.550
_diffrn_source 'micro-focus sealed X-ray tube'
_diffrn_source_type 'SuperNova (Cu) X-ray Source'
_exptl_absorpt_coefficient_mu 14.922
_exptl_absorpt_correction_T_max 1.00000
_exptl_absorpt_correction_T_min 0.25975
_exptl_absorpt_correction_type multi-scan
_exptl_absorpt_process_details
;
CrysAlisPro 1.171.39.7e (Rigaku Oxford Diffraction, 2015)
Empirical absorption correction using spherical harmonics,
 implemented in SCALE3 ABSPACK scaling algorithm.
;
_exptl_crystal_colour 'dark red'
_exptl_crystal_colour_modifier dark
_exptl_crystal_colour_primary red
_exptl_crystal_density_diffrn 1.697
_exptl_crystal_description block
_exptl_crystal_F_000 14568
_exptl_crystal_size_max 0.08
_exptl_crystal_size_mid 0.06
_exptl_crystal_size_min 0.02
_refine_diff_density_max 2.845
_refine_diff_density_min -2.254
_refine_diff_density_rms 0.345
_refine_ls_abs_structure_details
;
 Flack x determined using 9548 quotients [(I+)-(I-)]/[(I+)+(I-)]
 (Parsons, Flack and Wagner, Acta Cryst. B69 (2013) 249-259).
;
_refine_ls_abs_structure_Flack 0.034(14)
_refine_ls_extinction_method none
_refine_ls_goodness_of_fit_ref 1.097
_refine_ls_hydrogen_treatment constr
_refine_ls_matrix_type full
_refine_ls_number_parameters 687
_refine_ls_number_reflns 29115
_refine_ls_number_restraints 430
_refine_ls_restrained_S_all 1.179
_refine_ls_R_factor_all 0.1171
_refine_ls_R_factor_gt 0.1137
_refine_ls_shift/su_max 0.002
_refine_ls_shift/su_mean 0.000
_refine_ls_structure_factor_coef Fsqd
_refine_ls_weighting_details 'w=1/[\s^2^(Fo^2^)+(0.0185P)^2^+2727.2717P] where P=(Fo^2^+2Fc^2^)/3'
_refine_ls_weighting_scheme calc
_refine_ls_wR_factor_gt 0.2581
_refine_ls_wR_factor_ref 0.2599
_reflns_Friedel_coverage 0.883
_reflns_Friedel_fraction_full 0.895
_reflns_Friedel_fraction_max 0.895
_reflns_number_gt 27471
_reflns_number_total 29115
_reflns_threshold_expression 'I > 2\s(I)'
_cod_data_source_file ja8b11096_si_003.cif
_cod_data_source_block wqj253b8-1
_cod_original_cell_volume 30167.3(10)
_cod_database_code 4128196
_shelx_space_group_comment
;
The symmetry employed for this shelxl refinement is uniquely defined
by the following loop, which should always be used as a source of
symmetry information in preference to the above space-group names.
They are only intended as comments.
;
_reflns_odcompleteness_completeness 99.90
_reflns_odcompleteness_iscentric 1
_reflns_odcompleteness_theta 66.97
_olex2_refinement_description
;
1. Fixed Uiso
 At 1.2 times of:
  All C(H) groups, All C(H,H) groups
2. Restrained distances
 F3-C9
 1.35 with sigma of 0.02
 F1-C9
 1.35 with sigma of 0.02
 F2-C9
 1.35 with sigma of 0.02
 F2-F3
 2.2 with sigma of 0.02
 F3-F1
 2.2 with sigma of 0.02
 F2-F1
 2.2 with sigma of 0.02
 C6-F2
 2.36 with sigma of 0.02
 F3-C6
 2.36 with sigma of 0.02
 F1-C6
 2.36 with sigma of 0.02
 C8-C2
 2.36 with sigma of 0.02
 C4-C2
 2.36 with sigma of 0.02
 C338-C335
 2.78 with sigma of 0.02
 C336-C333
 2.78 with sigma of 0.02
 C337-C334
 2.78 with sigma of 0.02
 C336-C335
 1.39 with sigma of 0.001
 C336-C332
 2.78 with sigma of 0.001
 C334-C337
 2.78 with sigma of 0.001
 C335-C338
 2.78 with sigma of 0.001
 C335-C334
 1.39 with sigma of 0.001
 C334-C332
 1.39 with sigma of 0.001
 C338-C337
 1.39 with sigma of 0.001
 C337-C336
 1.39 with sigma of 0.001
 O65-C10
 1.21 with sigma of 0.001
 C112-C111
 1.39 with sigma of 0.001
 C116-C111
 1.39 with sigma of 0.001
 C111-C114
 2.78 with sigma of 0.001
 P1-C111
 1.805 with sigma of 0.001
 C3-C2
 1.351 with sigma of 0.001
 C637-C634
 2.78 with sigma of 0.02
 C635-C638
 2.78 with sigma of 0.02
 C639-C638
 1.39 with sigma of 0.02
 C638-C637
 1.39 with sigma of 0.02
 C635-C634
 1.39 with sigma of 0.02
 C435-C438
 2.78 with sigma of 0.02
 C439-C434
 1.39 with sigma of 0.02
 C435-C434
 1.39 with sigma of 0.02
 C439-C438
 1.39 with sigma of 0.02
 C835-C834
 1.39 with sigma of 0.02
 C839-C838
 1.39 with sigma of 0.02
 C838-C835
 2.78 with sigma of 0.02
 C736-C739
 2.78 with sigma of 0.02
 C739-C738
 1.39 with sigma of 0.02
 C437-C434
 2.78 with sigma of 0.02
 C438-C437
 1.39 with sigma of 0.02
 C436-C439
 2.78 with sigma of 0.02
 C436-C435
 1.39 with sigma of 0.02
 C437-C436
 1.39 with sigma of 0.02
 C636-C639
 2.78 with sigma of 0.02
 C637-C636
 1.39 with sigma of 0.02
 C636-C635
 1.39 with sigma of 0.02
 C836-C835
 1.39 with sigma of 0.02
 C839-C836
 2.78 with sigma of 0.02
 C838-C837
 1.39 with sigma of 0.02
 C834-C837
 2.78 with sigma of 0.02
 C837-C836
 1.39 with sigma of 0.02
 C737-C734
 2.78 with sigma of 0.02
 C737-C736
 1.39 with sigma of 0.02
 C738-C737
 1.39 with sigma of 0.02
 C237-C234
 2.78 with sigma of 0.02
 C239-C238
 1.39 with sigma of 0.02
 C238-C237
 1.39 with sigma of 0.02
 C235-C238
 2.78 with sigma of 0.02
 C235-C234
 1.39 with sigma of 0.02
 C137-C134
 2.78 with sigma of 0.02
 C138-C135
 2.78 with sigma of 0.02
 C136-C139
 2.78 with sigma of 0.02
 C139-C138
 1.39 with sigma of 0.02
 C138-C137
 1.39 with sigma of 0.02
 C137-C136
 1.39 with sigma of 0.02
 C136-C135
 1.39 with sigma of 0.02
 C135-C134
 1.39 with sigma of 0.02
 C236-C239
 2.78 with sigma of 0.02
 C237-C236
 1.39 with sigma of 0.02
 C236-C235
 1.39 with sigma of 0.02
 C738-C735
 2.78 with sigma of 0.02
 C735-C734
 1.39 with sigma of 0.02
 C736-C735
 1.39 with sigma of 0.02
 C740-P7 \\sim P7-C732
 with sigma of 0.02
3. Restrained planarity
 C11, O89, C10, O65
 with sigma of 0.1
 C334, C335, C337, C331, C340, C339, C338, C332, C333, C336
 with sigma of 0.1
 C438, C435, C437, C436, C432, C431, C440, C439, C434, C433
 with sigma of 0.1
 C635, C634, C639, C640, C631, C632, C633, C638, C637, C636
 with sigma of 0.1
 C834, C839, C840, C831, C832, C833, C837, C838, C836, C835
 with sigma of 0.1
 C135, C136, C137, C138, C131, C132, C133, C134, C139, C140
 with sigma of 0.1
 C139, C138, C136, C137, C135, C134, C140, C131, C132, C133
 with sigma of 0.1
 C239, C237, C238, C236, C235, C234, C233, C232, C231, C240
 with sigma of 0.1
 C238, C237, C236, C235, C234, C239, C240, C231, C232, C233
 with sigma of 0.1
 C740, C731, C732, C733, C734, C739, C737, C735, C736, C738
 with sigma of 0.1
4. Uiso/Uaniso restraints and constraints
P2 \\sim C222 \\sim C223 \\sim C224 \\sim C225 \\sim C226 \\sim C221: within 2A
with sigma of 0.01 and sigma for terminal atoms of 0.02
Cl3 \\sim Cl4 \\sim C13 \\sim Cl2 \\sim Cl1 \\sim C12: within 2A with sigma of
0.01 and sigma for terminal atoms of 0.02
F3 \\sim F2 \\sim F1: within 2A with sigma of 0.01 and sigma for terminal atoms
of 0.02
C1 \\sim C2 \\sim C3 \\sim C4 \\sim C5 \\sim C6 \\sim C7 \\sim C8 \\sim C9
\\sim F3 \\sim F2 \\sim F1: within 2A with sigma of 0.01 and sigma for terminal
atoms of 0.02
C421 \\sim C426 \\sim C425 \\sim C424 \\sim C423 \\sim C422: within 2A with
sigma of 0.01 and sigma for terminal atoms of 0.02
C721 \\sim C722 \\sim C723 \\sim C724 \\sim C725 \\sim C726: within 2A with
sigma of 0.01 and sigma for terminal atoms of 0.02
P1 \\sim C121 \\sim C126 \\sim C125 \\sim C124 \\sim C123 \\sim C122: within 2A
with sigma of 0.01 and sigma for terminal atoms of 0.02
C111 \\sim C112 \\sim C113 \\sim C114 \\sim C115 \\sim C116: within 2A with
sigma of 0.01 and sigma for terminal atoms of 0.02
C811 \\sim C816 \\sim C815 \\sim C814 \\sim C813 \\sim C812: within 2A with
sigma of 0.01 and sigma for terminal atoms of 0.02
P1 \\sim C111 \\sim C112 \\sim C113 \\sim C114 \\sim C115 \\sim C116: within 2A
with sigma of 0.01 and sigma for terminal atoms of 0.02
P8 \\sim C811 \\sim C816 \\sim C815 \\sim C814 \\sim C813 \\sim C812: within 2A
with sigma of 0.01 and sigma for terminal atoms of 0.02
C11 \\sim O89 \\sim C10 \\sim O65: within 2A with sigma of 0.01 and sigma for
terminal atoms of 0.02
C540 \\sim C533 \\sim C534 \\sim C539 \\sim C538 \\sim C537 \\sim C536 \\sim
C535 \\sim C531 \\sim C532: within 2A with sigma of 0.01 and sigma for terminal
atoms of 0.02
C211 \\sim C212 \\sim C213 \\sim C214 \\sim C215 \\sim C216: within 2A with
sigma of 0.01 and sigma for terminal atoms of 0.02
P4 \\sim C334 \\sim C421 \\sim C426 \\sim C425 \\sim C424 \\sim C423 \\sim C422
\\sim C335 \\sim C438 \\sim C435 \\sim C437 \\sim C436 \\sim C337 \\sim C331
\\sim C340 \\sim C339 \\sim C338 \\sim C332 \\sim C333 \\sim C432 \\sim C431
\\sim C440 \\sim C439 \\sim C434 \\sim C336 \\sim C411 \\sim C412 \\sim C413
\\sim C414 \\sim C415 \\sim C416: within 2A with sigma of 0.01 and sigma for
terminal atoms of 0.02
C635 \\sim C634 \\sim C639 \\sim C640 \\sim C631 \\sim C632 \\sim C633 \\sim
C638 \\sim C637 \\sim C636: within 2A with sigma of 0.01 and sigma for terminal
atoms of 0.02
C135 \\sim C136 \\sim C137 \\sim C138 \\sim C131 \\sim C132 \\sim C133 \\sim
C134 \\sim C139 \\sim C140: within 2A with sigma of 0.01 and sigma for terminal
atoms of 0.02
P7 \\sim C721 \\sim C722 \\sim C723 \\sim C724 \\sim C725 \\sim C726 \\sim C740
\\sim C731 \\sim C732 \\sim C733 \\sim C734 \\sim C739 \\sim C737 \\sim C735
\\sim C736 \\sim C738: within 2A with sigma of 0.01 and sigma for terminal
atoms of 0.02
C111 \\sim C112 \\sim C113 \\sim C114 \\sim C115 \\sim C116 \\sim C211 \\sim
C212 \\sim C213 \\sim C214 \\sim C215 \\sim C216 \\sim C511 \\sim C516 \\sim
C515 \\sim C514 \\sim C513 \\sim C512 \\sim C611 \\sim C616 \\sim C615 \\sim
C614 \\sim C613 \\sim C612 \\sim C334 \\sim C821 \\sim C822 \\sim C823 \\sim
C824 \\sim C825 \\sim C826 \\sim C421 \\sim C426 \\sim C425 \\sim C424 \\sim
C423 \\sim C422 \\sim C540 \\sim C521 \\sim C526 \\sim C525 \\sim C524 \\sim
C523 \\sim C522 \\sim C635 \\sim C711 \\sim C716 \\sim C715 \\sim C714 \\sim
C713 \\sim C712 \\sim C634 \\sim C639 \\sim C640 \\sim C631 \\sim C632 \\sim
C633 \\sim C1 \\sim C2 \\sim C3 \\sim C4 \\sim C5 \\sim C6 \\sim C7 \\sim C8
\\sim C638 \\sim C9 \\sim C721 \\sim C722 \\sim C723 \\sim C724 \\sim C725
\\sim C726 \\sim C637 \\sim C335 \\sim C438 \\sim C435 \\sim C437 \\sim C238
\\sim C237 \\sim C236 \\sim C235 \\sim C436 \\sim C834 \\sim C839 \\sim C840
\\sim C831 \\sim C832 \\sim C833 \\sim C837 \\sim C621 \\sim C622 \\sim C623
\\sim C624 \\sim C625 \\sim C626 \\sim C838 \\sim C337 \\sim C121 \\sim C126
\\sim C125 \\sim C124 \\sim C123 \\sim C122 \\sim C836 \\sim C331 \\sim C340
\\sim C339 \\sim C338 \\sim C332 \\sim C333 \\sim C835 \\sim C740 \\sim C731
\\sim C732 \\sim C733 \\sim C734 \\sim C739 \\sim C432 \\sim C431 \\sim C440
\\sim C439 \\sim C434 \\sim C433 \\sim C737 \\sim C533 \\sim C336 \\sim C135
\\sim C136 \\sim C137 \\sim C138 \\sim C534 \\sim C539 \\sim C538 \\sim C537
\\sim C536 \\sim C535 \\sim C735 \\sim C311 \\sim C316 \\sim C315 \\sim C314
\\sim C313 \\sim C312 \\sim C636 \\sim C736 \\sim C531 \\sim C321 \\sim C322
\\sim C323 \\sim C324 \\sim C325 \\sim C326 \\sim C811 \\sim C816 \\sim C815
\\sim C814 \\sim C813 \\sim C812 \\sim C240 \\sim C239 \\sim C234 \\sim C233
\\sim C232 \\sim C231 \\sim C222 \\sim C223 \\sim C224 \\sim C225 \\sim C226
\\sim C221 \\sim C131 \\sim C132 \\sim C133 \\sim C134 \\sim C139 \\sim C140
\\sim C738 \\sim C411 \\sim C412 \\sim C413 \\sim C414 \\sim C415 \\sim C416
\\sim C532: within 2A with sigma of 0.01 and sigma for terminal atoms of 0.02
Uanis(P8) \\sim Ueq: with sigma of 0.01 and sigma for terminal atoms of 0.02
5.a Secondary CH2 refined with riding coordinates:
 C13(H13A,H13B), C12(H12A,H12B)
5.b Aromatic/amide H refined with riding coordinates:
 C112(H112), C113(H113), C114(H114), C115(H115), C116(H116), C212(H212),
 C213(H213), C214(H214), C215(H215), C216(H216), C516(H516), C515(H515),
 C514(H514), C513(H513), C512(H512), C616(H616), C615(H615), C614(H614),
 C613(H613), C612(H612), C334(H334), C822(H822), C823(H823), C824(H824),
 C825(H825), C826(H826), C426(H426), C425(H425), C424(H424), C423(H423),
 C422(H422), C526(H526), C525(H525), C524(H524), C523(H523), C522(H522),
 C635(H635), C716(H716), C715(H715), C714(H714), C713(H713), C712(H712),
 C632(H632), C633(H633), C4(H4), C5(H5), C7(H7), C8(H8), C638(H638), C722(H722),
  C723(H723), C724(H724), C725(H725), C726(H726), C637(H637), C335(H335),
 C438(H438), C435(H435), C437(H437), C238(H238), C237(H237), C236(H236),
 C235(H235), C436(H436), C832(H832), C833(H833), C837(H837), C622(H622),
 C623(H623), C624(H624), C625(H625), C626(H626), C838(H838), C337(H337),
 C126(H126), C125(H125), C124(H124), C123(H123), C122(H122), C836(H836),
 C340(H340), C339(H339), C835(H835), C732(H732), C733(H733), C432(H432),
 C433(H433), C737(H737), C533(H533), C336(H336), C135(H135), C136(H136),
 C137(H137), C138(H138), C538(H538), C537(H537), C536(H536), C535(H535),
 C735(H735), C316(H316), C315(H315), C314(H314), C313(H313), C312(H312),
 C636(H636), C736(H736), C322(H322), C323(H323), C324(H324), C325(H325),
 C326(H326), C816(H816), C815(H815), C814(H814), C813(H813), C812(H812),
 C233(H233), C232(H232), C222(H222), C223(H223), C224(H224), C225(H225),
 C226(H226), C132(H132), C133(H133), C738(H738), C412(H412), C413(H413),
 C414(H414), C415(H415), C416(H416), C532(H532)
5.c Fitted hexagon refined as free rotating group:
 C111(C112,C113,C114,C115,C116), C211(C212,C213,C214,C215,C216), C511(C516,
 C515,C514,C513,C512), C611(C616,C615,C614,C613,C612), C821(C822,C823,C824,C825,
 C826), C421(C426,C425,C424,C423,C422), C521(C526,C525,C524,C523,C522),
 C711(C716,C715,C714,C713,C712), C634(C639,C640,C631,C632,C633), C3(C4,C5,C6,C7,
 C8), C721(C722,C723,C724,C725,C726), C834(C839,C840,C831,C832,C833), C621(C622,
 C623,C624,C625,C626), C121(C126,C125,C124,C123,C122), C331(C340,C339,C338,C332,
 C333), C740(C731,C732,C733,C734,C739), C432(C431,C440,C439,C434,C433),
 C534(C539,C538,C537,C536,C535), C311(C316,C315,C314,C313,C312), C321(C322,C323,
 C324,C325,C326), C811(C816,C815,C814,C813,C812), C240(C239,C234,C233,C232,
 C231), C222(C223,C224,C225,C226,C221), C131(C132,C133,C134,C139,C140),
 C411(C412,C413,C414,C415,C416)
;
_shelx_shelxl_version_number 2014/7
_olex2_submission_special_instructions 'No special instructions were received'
_oxdiff_exptl_absorpt_empirical_details
;
Empirical correction (ABSPACK) includes:
- Absorption correction using spherical harmonics
- Frame scaling
;
_oxdiff_exptl_absorpt_empirical_full_max 2.563
_oxdiff_exptl_absorpt_empirical_full_min 0.389

loop_
_space_group_symop_operation_xyz
'x, y, z'
'-y, x-y, z+2/3'
'-x+y, -x, z+1/3'
'-x, -y, z+1/2'
'y, -x+y, z+1/6'
'x-y, x, z+5/6'

loop_
_atom_site_label
_atom_site_type_symbol
_atom_site_fract_x
_atom_site_fract_y
_atom_site_fract_z
_atom_site_U_iso_or_equiv
_atom_site_adp_type
_atom_site_occupancy
_atom_site_site_symmetry_order
_atom_site_calc_flag
_atom_site_refinement_flags_posn
_atom_site_refinement_flags_adp
Au8 Au 0.18088(11) 0.10058(12) 0.48271(8) 0.0358(4) Uani 1 1 d . .
Au10 Au 0.34238(11) 0.16027(11) 0.48703(8) 0.0335(4) Uani 1 1 d . .
Au1 Au 0.28007(12) 0.26034(12) 0.48812(8) 0.0365(4) Uani 1 1 d . .
Au2 Au 0.38124(12) 0.26731(12) 0.46570(8) 0.0373(4) Uani 1 1 d . .
Au5 Au 0.40752(12) 0.13611(12) 0.51209(8) 0.0374(4) Uani 1 1 d . .
Au7 Au 0.07552(11) -0.01013(12) 0.50512(8) 0.0380(5) Uani 1 1 d . .
Au4 Au 0.40333(11) 0.05477(12) 0.48742(9) 0.0393(5) Uani 1 1 d . .
Au6 Au 0.24049(12) 0.15014(13) 0.50961(8) 0.0383(4) Uani 1 1 d . .
Au9 Au 0.26612(12) 0.02042(12) 0.50200(8) 0.0379(5) Uani 1 1 d . .
Au3 Au 0.47273(11) 0.20111(12) 0.47208(8) 0.0394(5) Uani 1 1 d . .
P2 P 0.3890(7) 0.3411(7) 0.44531(16) 0.034(2) Uani 1 1 d . U
P5 P 0.5129(7) 0.2175(8) 0.52693(17) 0.042(3) Uani 1 1 d . .
P7 P -0.0215(6) 0.0223(6) 0.50424(16) 0.032(2) Uani 1 1 d D U
P4 P 0.4265(8) -0.0463(8) 0.47972(18) 0.047(3) Uani 1 1 d . U
P1 P 0.3097(8) 0.3909(7) 0.48742(13) 0.039(3) Uani 1 1 d D U
P8 P 0.0981(8) 0.0165(7) 0.46492(16) 0.038(3) Uani 1 1 d . U
P6 P 0.2559(8) 0.1708(8) 0.53440(15) 0.041(3) Uani 1 1 d . .
P3 P 0.5821(7) 0.2027(8) 0.46351(19) 0.045(3) Uani 1 1 d . .
C111 C 0.3084(19) 0.4310(16) 0.50489(18) 0.040(6) Uiso 1 1 d D U
C112 C 0.2539(18) 0.3809(13) 0.5151(3) 0.044(8) Uiso 1 1 d DG U
H112 H 0.2218 0.3268 0.5132 0.053 Uiso 1 1 calc R .
C113 C 0.247(2) 0.4117(18) 0.5282(3) 0.057(9) Uiso 1 1 d G U
H113 H 0.2107 0.3782 0.5350 0.069 Uiso 1 1 calc R .
C114 C 0.295(2) 0.4926(19) 0.5311(2) 0.058(9) Uiso 1 1 d DG U
H114 H 0.2908 0.5132 0.5399 0.069 Uiso 1 1 calc R .
C115 C 0.350(2) 0.5426(14) 0.5209(3) 0.055(9) Uiso 1 1 d G U
H115 H 0.3819 0.5967 0.5228 0.066 Uiso 1 1 calc R .
C116 C 0.3564(18) 0.5119(15) 0.5078(2) 0.047(8) Uiso 1 1 d DG U
H116 H 0.3929 0.5454 0.5010 0.057 Uiso 1 1 calc R .
C211 C 0.3130(17) 0.2673(18) 0.4328(3) 0.044(8) Uiso 1 1 d . U
C212 C 0.3375(14) 0.2560(19) 0.4194(3) 0.045(8) Uiso 1 1 d G U
H212 H 0.3907 0.2866 0.4167 0.054 Uiso 1 1 calc R .
C213 C 0.2827(18) 0.199(2) 0.4101(3) 0.047(9) Uiso 1 1 d G U
H213 H 0.2991 0.1914 0.4011 0.056 Uiso 1 1 calc R .
C214 C 0.2032(17) 0.1532(19) 0.4141(3) 0.051(9) Uiso 1 1 d G U
H214 H 0.1664 0.1150 0.4079 0.062 Uiso 1 1 calc R .
C215 C 0.1786(15) 0.164(2) 0.4276(4) 0.057(9) Uiso 1 1 d G U
H215 H 0.1254 0.1338 0.4303 0.068 Uiso 1 1 calc R .
C216 C 0.2335(19) 0.222(2) 0.4369(3) 0.053(9) Uiso 1 1 d G U
H216 H 0.2170 0.2291 0.4459 0.063 Uiso 1 1 calc R .
C511 C 0.586(2) 0.304(2) 0.5159(4) 0.063(10) Uiso 1 1 d . U
C516 C 0.5575(18) 0.324(3) 0.5038(5) 0.077(11) Uiso 1 1 d G U
H516 H 0.5030 0.2982 0.5019 0.093 Uiso 1 1 calc R .
C515 C 0.611(2) 0.383(3) 0.4944(4) 0.071(11) Uiso 1 1 d G U
H515 H 0.5915 0.3959 0.4863 0.085 Uiso 1 1 calc R .
C514 C 0.692(2) 0.421(2) 0.4972(4) 0.069(11) Uiso 1 1 d G U
H514 H 0.7275 0.4603 0.4909 0.082 Uiso 1 1 calc R .
C513 C 0.7204(18) 0.401(3) 0.5093(5) 0.075(11) Uiso 1 1 d G U
H513 H 0.7749 0.4270 0.5111 0.090 Uiso 1 1 calc R .
C512 C 0.667(2) 0.343(3) 0.5186(4) 0.066(10) Uiso 1 1 d G U
H512 H 0.6864 0.3294 0.5267 0.079 Uiso 1 1 calc R .
C611 C 0.310(2) 0.2703(17) 0.5393(4) 0.059(10) Uiso 1 1 d . U
C616 C 0.297(2) 0.300(2) 0.5520(4) 0.059(10) Uiso 1 1 d G U
H616 H 0.2554 0.2666 0.5581 0.071 Uiso 1 1 calc R .
C615 C 0.346(2) 0.380(2) 0.5556(4) 0.063(10) Uiso 1 1 d G U
H615 H 0.3369 0.3998 0.5640 0.075 Uiso 1 1 calc R .
C614 C 0.408(2) 0.4300(17) 0.5464(4) 0.068(10) Uiso 1 1 d G U
H614 H 0.4402 0.4834 0.5488 0.082 Uiso 1 1 calc R .
C613 C 0.421(2) 0.400(2) 0.5338(4) 0.066(10) Uiso 1 1 d G U
H613 H 0.4621 0.4337 0.5277 0.080 Uiso 1 1 calc R .
C612 C 0.372(2) 0.320(2) 0.5302(4) 0.063(10) Uiso 1 1 d G U
H612 H 0.3806 0.3004 0.5217 0.075 Uiso 1 1 calc R .
C334 C 0.6426(13) -0.0097(8) 0.48813(17) 0.044(8) Uiso 1 1 d D U
H334 H 0.6145 -0.0460 0.4809 0.053 Uiso 1 1 calc R .
C821 C 0.0372(19) 0.0469(18) 0.4550(3) 0.045(8) Uiso 1 1 d . U
C822 C -0.010(2) 0.0026(15) 0.4435(3) 0.045(8) Uiso 1 1 d G U
H822 H -0.0153 -0.0464 0.4412 0.054 Uiso 1 1 calc R .
C823 C -0.0507(18) 0.0316(17) 0.4354(3) 0.045(8) Uiso 1 1 d G U
H823 H -0.0826 0.0019 0.4277 0.054 Uiso 1 1 calc R .
C824 C -0.0435(19) 0.1049(18) 0.4387(3) 0.044(8) Uiso 1 1 d G U
H824 H -0.0705 0.1243 0.4333 0.053 Uiso 1 1 calc R .
C825 C 0.004(2) 0.1492(15) 0.4502(3) 0.043(8) Uiso 1 1 d G U
H825 H 0.0090 0.1983 0.4524 0.052 Uiso 1 1 calc R .
C826 C 0.0445(18) 0.1202(17) 0.4583(3) 0.039(8) Uiso 1 1 d G U
H826 H 0.0763 0.1499 0.4660 0.047 Uiso 1 1 calc R .
C421 C 0.3305(16) -0.1233(17) 0.4729(4) 0.046(6) Uiso 1 1 d . U
C426 C 0.2950(19) -0.1034(15) 0.4619(4) 0.049(9) Uiso 1 1 d G U
H426 H 0.3206 -0.0520 0.4581 0.059 Uiso 1 1 calc R .
C425 C 0.2214(19) -0.160(2) 0.4564(3) 0.054(9) Uiso 1 1 d G U
H425 H 0.1977 -0.1472 0.4491 0.064 Uiso 1 1 calc R .
C424 C 0.1831(16) -0.2373(18) 0.4620(4) 0.055(9) Uiso 1 1 d G U
H424 H 0.1339 -0.2754 0.4584 0.066 Uiso 1 1 calc R .
C423 C 0.2186(19) -0.2572(15) 0.4731(4) 0.053(9) Uiso 1 1 d G U
H423 H 0.1930 -0.3086 0.4768 0.063 Uiso 1 1 calc R .
C422 C 0.2922(19) -0.2002(19) 0.4785(3) 0.048(8) Uiso 1 1 d G U
H422 H 0.3159 -0.2135 0.4859 0.057 Uiso 1 1 calc R .
C540 C 0.428(3) 0.209(3) 0.5519(5) 0.036(7) Uiso 1 1 d . U
C521 C 0.572(2) 0.176(2) 0.5346(4) 0.059(10) Uiso 1 1 d . U
C526 C 0.563(2) 0.106(2) 0.5289(4) 0.063(10) Uiso 1 1 d G U
H526 H 0.5304 0.0822 0.5210 0.076 Uiso 1 1 calc R .
C525 C 0.604(3) 0.071(2) 0.5351(4) 0.068(10) Uiso 1 1 d G U
H525 H 0.5977 0.0236 0.5313 0.082 Uiso 1 1 calc R .
C524 C 0.653(2) 0.106(2) 0.5469(4) 0.070(11) Uiso 1 1 d G U
H524 H 0.6799 0.0826 0.5510 0.084 Uiso 1 1 calc R .
C523 C 0.662(2) 0.177(2) 0.5525(4) 0.067(10) Uiso 1 1 d G U
H523 H 0.6948 0.2003 0.5605 0.080 Uiso 1 1 calc R .
C522 C 0.622(2) 0.212(2) 0.5464(4) 0.061(10) Uiso 1 1 d G U
H522 H 0.6275 0.2589 0.5502 0.073 Uiso 1 1 calc R .
C635 C 0.3463(18) -0.0729(16) 0.5508(3) 0.036(8) Uiso 1 1 d D U
H635 H 0.3110 -0.1256 0.5483 0.043 Uiso 1 1 calc R .
C711 C -0.090(2) -0.033(2) 0.5182(4) 0.062(10) Uiso 1 1 d . U
C716 C -0.0629(18) -0.036(2) 0.5318(4) 0.066(10) Uiso 1 1 d G U
H716 H -0.0085 -0.0082 0.5338 0.080 Uiso 1 1 calc R .
C715 C -0.117(2) -0.081(3) 0.5426(4) 0.072(11) Uiso 1 1 d G U
H715 H -0.0983 -0.0834 0.5517 0.087 Uiso 1 1 calc R .
C714 C -0.198(2) -0.123(3) 0.5396(4) 0.076(11) Uiso 1 1 d G U
H714 H -0.2340 -0.1530 0.5468 0.092 Uiso 1 1 calc R .
C713 C -0.2254(18) -0.119(2) 0.5260(5) 0.068(11) Uiso 1 1 d G U
H713 H -0.2798 -0.1472 0.5240 0.081 Uiso 1 1 calc R .
C712 C -0.172(2) -0.074(3) 0.5153(4) 0.067(10) Uiso 1 1 d G U
H712 H -0.1900 -0.0719 0.5061 0.080 Uiso 1 1 calc R .
C634 C 0.3300(14) -0.0112(13) 0.5476(3) 0.037(7) Uiso 1 1 d D U
C639 C 0.3800(12) 0.0677(15) 0.5516(3) 0.037(7) Uiso 1 1 d DG U
C640 C 0.3594(15) 0.1251(12) 0.5483(3) 0.038(7) Uiso 1 1 d G U
C631 C 0.2888(16) 0.1035(15) 0.5410(3) 0.043(8) Uiso 1 1 d G U
C632 C 0.2388(13) 0.0245(17) 0.5370(3) 0.041(8) Uiso 1 1 d G U
H632 H 0.1916 0.0101 0.5321 0.049 Uiso 1 1 calc R .
C633 C 0.2594(14) -0.0328(12) 0.5403(3) 0.043(8) Uiso 1 1 d G U
H633 H 0.2260 -0.0857 0.5377 0.052 Uiso 1 1 calc R .
C1 C 0.134(3) -0.063(3) 0.5082(6) 0.049(10) Uiso 1 1 d . U
C2 C 0.173(2) -0.1071(14) 0.5082(6) 0.053(9) Uiso 1 1 d D U
C3 C 0.1822(16) -0.1712(12) 0.5100(5) 0.055(9) Uiso 1 1 d D U
C4 C 0.1154(16) -0.2466(14) 0.5085(5) 0.078(11) Uiso 1 1 d DG U
H4 H 0.0661 -0.2517 0.5064 0.093 Uiso 1 1 calc R .
C5 C 0.122(2) -0.3142(12) 0.5102(6) 0.080(11) Uiso 1 1 d G U
H5 H 0.0776 -0.3646 0.5092 0.096 Uiso 1 1 calc R .
C6 C 0.196(3) -0.3065(18) 0.5134(5) 0.095(11) Uiso 1 1 d DG U
C7 C 0.263(2) -0.231(2) 0.5149(5) 0.084(11) Uiso 1 1 d G U
H7 H 0.3121 -0.2260 0.5170 0.101 Uiso 1 1 calc R .
C8 C 0.2559(16) -0.1635(17) 0.5132(5) 0.071(10) Uiso 1 1 d DG U
H8 H 0.3006 -0.1131 0.5142 0.085 Uiso 1 1 calc R .
C638 C 0.4472(18) 0.0823(18) 0.5598(4) 0.036(8) Uiso 1 1 d D U
H638 H 0.4812 0.1340 0.5630 0.043 Uiso 1 1 calc R .
C9 C 0.200(2) -0.385(3) 0.5150(5) 0.113(13) Uiso 1 1 d D U
C721 C 0.003(2) 0.1272(14) 0.5071(4) 0.039(6) Uiso 1 1 d . U
C722 C -0.0411(17) 0.1433(15) 0.5170(3) 0.042(8) Uiso 1 1 d G U
H722 H -0.0789 0.1025 0.5227 0.050 Uiso 1 1 calc R .
C723 C -0.0286(18) 0.2202(17) 0.5183(3) 0.040(8) Uiso 1 1 d G U
H723 H -0.0580 0.2310 0.5249 0.048 Uiso 1 1 calc R .
C724 C 0.0280(19) 0.2811(14) 0.5097(4) 0.047(8) Uiso 1 1 d G U
H724 H 0.0364 0.3326 0.5106 0.056 Uiso 1 1 calc R .
C725 C 0.0720(18) 0.2650(16) 0.4999(3) 0.049(9) Uiso 1 1 d G U
H725 H 0.1098 0.3058 0.4941 0.059 Uiso 1 1 calc R .
C726 C 0.0594(19) 0.1881(18) 0.4985(3) 0.050(8) Uiso 1 1 d G U
H726 H 0.0889 0.1773 0.4919 0.060 Uiso 1 1 calc R .
C637 C 0.4655(19) 0.0235(18) 0.5632(4) 0.036(8) Uiso 1 1 d D U
H637 H 0.5087 0.0343 0.5691 0.043 Uiso 1 1 calc R .
F3 F 0.177(3) -0.425(3) 0.5026(5) 0.152(19) Uiso 1 1 d D U
C335 C 0.6788(13) -0.0288(10) 0.49912(18) 0.053(9) Uiso 1 1 d D U
H335 H 0.6729 -0.0795 0.4994 0.063 Uiso 1 1 calc R .
C438 C 0.7026(17) 0.0899(18) 0.4518(4) 0.047(8) Uiso 1 1 d D U
H438 H 0.7242 0.1281 0.4590 0.056 Uiso 1 1 calc R .
C435 C 0.639(2) -0.024(2) 0.4302(3) 0.048(9) Uiso 1 1 d D U
H435 H 0.6181 -0.0615 0.4229 0.058 Uiso 1 1 calc R .
C437 C 0.7510(18) 0.0955(18) 0.4403(4) 0.044(8) Uiso 1 1 d D U
H437 H 0.8039 0.1361 0.4398 0.053 Uiso 1 1 calc R .
C238 C 0.387(2) 0.590(2) 0.4661(3) 0.055(9) Uiso 1 1 d D U
H238 H 0.4163 0.5893 0.4739 0.066 Uiso 1 1 calc R .
C237 C 0.363(2) 0.647(2) 0.4649(4) 0.059(9) Uiso 1 1 d D U
H237 H 0.3770 0.6841 0.4723 0.071 Uiso 1 1 calc R .
C236 C 0.319(2) 0.651(2) 0.4534(4) 0.055(9) Uiso 1 1 d D U
H236 H 0.3034 0.6896 0.4530 0.066 Uiso 1 1 calc R .
C235 C 0.299(3) 0.595(2) 0.4426(4) 0.055(9) Uiso 1 1 d D U
H235 H 0.2699 0.5958 0.4348 0.066 Uiso 1 1 calc R .
C436 C 0.717(2) 0.038(2) 0.4296(4) 0.046(8) Uiso 1 1 d D U
H436 H 0.7485 0.0409 0.4218 0.055 Uiso 1 1 calc R .
C834 C -0.0462(15) -0.2362(13) 0.4859(3) 0.048(8) Uiso 1 1 d D U
C839 C -0.0806(13) -0.1882(16) 0.4866(3) 0.047(7) Uiso 1 1 d DG U
C840 C -0.0430(17) -0.1135(16) 0.4801(4) 0.045(7) Uiso 1 1 d G U
C831 C 0.0292(17) -0.0868(14) 0.4730(3) 0.050(9) Uiso 1 1 d G U
C832 C 0.0636(14) -0.1348(17) 0.4723(3) 0.045(8) Uiso 1 1 d G U
H832 H 0.1119 -0.1169 0.4676 0.054 Uiso 1 1 calc R .
C833 C 0.0259(17) -0.2095(17) 0.4788(4) 0.051(9) Uiso 1 1 d G U
H833 H 0.0490 -0.2416 0.4784 0.062 Uiso 1 1 calc R .
C837 C -0.192(2) -0.287(2) 0.4997(5) 0.051(9) Uiso 1 1 d D U
H837 H -0.2420 -0.3055 0.5038 0.061 Uiso 1 1 calc R .
C621 C 0.1645(19) 0.138(2) 0.5446(4) 0.055(9) Uiso 1 1 d . U
C622 C 0.143(2) 0.089(2) 0.5566(4) 0.059(10) Uiso 1 1 d G U
H622 H 0.1742 0.0665 0.5592 0.070 Uiso 1 1 calc R .
C623 C 0.076(2) 0.073(2) 0.5646(4) 0.058(10) Uiso 1 1 d G U
H623 H 0.0624 0.0400 0.5726 0.070 Uiso 1 1 calc R .
C624 C 0.0305(19) 0.107(2) 0.5606(4) 0.063(10) Uiso 1 1 d G U
H624 H -0.0143 0.0961 0.5659 0.075 Uiso 1 1 calc R .
C625 C 0.051(2) 0.156(2) 0.5486(4) 0.063(10) Uiso 1 1 d G U
H625 H 0.0207 0.1786 0.5459 0.076 Uiso 1 1 calc R .
C626 C 0.118(2) 0.172(2) 0.5406(4) 0.060(10) Uiso 1 1 d G U
H626 H 0.1325 0.2050 0.5326 0.072 Uiso 1 1 calc R .
C838 C -0.153(2) -0.211(2) 0.4936(5) 0.046(8) Uiso 1 1 d D U
H838 H -0.1737 -0.1770 0.4943 0.055 Uiso 1 1 calc R .
C337 C 0.7268(14) 0.0991(11) 0.50983(16) 0.049(9) Uiso 1 1 d D U
H337 H 0.7538 0.1349 0.5172 0.059 Uiso 1 1 calc R .
C121 C 0.2364(17) 0.4053(18) 0.4770(3) 0.042(6) Uiso 1 1 d . U
C126 C 0.2197(18) 0.4649(17) 0.4807(3) 0.042(8) Uiso 1 1 d G U
H126 H 0.2449 0.4976 0.4886 0.050 Uiso 1 1 calc R .
C125 C 0.1653(19) 0.4758(16) 0.4726(3) 0.040(8) Uiso 1 1 d G U
H125 H 0.1542 0.5157 0.4751 0.048 Uiso 1 1 calc R .
C124 C 0.1277(17) 0.4269(18) 0.4609(3) 0.042(8) Uiso 1 1 d G U
H124 H 0.0913 0.4341 0.4555 0.051 Uiso 1 1 calc R .
C123 C 0.1444(17) 0.3672(16) 0.4572(3) 0.042(8) Uiso 1 1 d G U
H123 H 0.1192 0.3345 0.4493 0.050 Uiso 1 1 calc R .
C122 C 0.1987(17) 0.3564(15) 0.4652(3) 0.027(7) Uiso 1 1 d G U
H122 H 0.2099 0.3165 0.4627 0.032 Uiso 1 1 calc R .
C836 C -0.160(2) -0.337(2) 0.4999(5) 0.059(9) Uiso 1 1 d D U
H836 H -0.1852 -0.3859 0.5047 0.070 Uiso 1 1 calc R .
C331 C 0.6196(12) 0.1591(10) 0.4770(2) 0.040(8) Uiso 1 1 d . U
C340 C 0.6609(13) 0.2142(9) 0.4878(2) 0.035(7) Uiso 1 1 d G U
H340 H 0.6647 0.2640 0.4876 0.043 Uiso 1 1 calc R .
C339 C 0.6964(14) 0.1948(11) 0.4989(2) 0.031(7) Uiso 1 1 d G U
H339 H 0.7240 0.2317 0.5061 0.037 Uiso 1 1 calc R .
C338 C 0.6908(13) 0.1204(11) 0.49914(19) 0.042(7) Uiso 1 1 d DG U
C332 C 0.6495(13) 0.0653(9) 0.4883(2) 0.038(7) Uiso 1 1 d DG U
C333 C 0.6140(13) 0.0847(9) 0.47725(19) 0.040(7) Uiso 1 1 d DG U
C835 C -0.088(2) -0.311(2) 0.4926(5) 0.058(9) Uiso 1 1 d D U
H835 H -0.0670 -0.3445 0.4922 0.070 Uiso 1 1 calc R .
F2 F 0.149(3) -0.430(3) 0.5255(5) 0.151(19) Uiso 1 1 d D U
C740 C -0.0867(17) -0.0623(15) 0.4781(3) 0.042(7) Uiso 1 1 d D U
C731 C -0.0777(15) -0.0003(14) 0.4869(3) 0.038(6) Uiso 1 1 d G U
C732 C -0.1219(17) 0.0369(15) 0.4843(3) 0.045(8) Uiso 1 1 d DG U
H732 H -0.1159 0.0784 0.4902 0.054 Uiso 1 1 calc R .
C733 C -0.1752(17) 0.0122(17) 0.4729(3) 0.049(9) Uiso 1 1 d G U
H733 H -0.2048 0.0371 0.4711 0.059 Uiso 1 1 calc R .
C734 C -0.1842(14) -0.0497(15) 0.4640(2) 0.048(8) Uiso 1 1 d DG U
C739 C -0.1399(15) -0.0870(13) 0.4667(2) 0.044(7) Uiso 1 1 d DG U
C432 C 0.4654(12) -0.0947(16) 0.4539(3) 0.048(8) Uiso 1 1 d . U
H432 H 0.4128 -0.1362 0.4542 0.058 Uiso 1 1 calc R .
C431 C 0.4948(15) -0.0380(18) 0.4648(3) 0.047(6) Uiso 1 1 d G U
C440 C 0.5734(16) 0.0241(16) 0.4643(3) 0.046(7) Uiso 1 1 d G U
C439 C 0.6225(12) 0.0294(14) 0.4530(3) 0.046(7) Uiso 1 1 d DG U
C434 C 0.5930(15) -0.0273(16) 0.4421(3) 0.049(8) Uiso 1 1 d DG U
C433 C 0.5145(16) -0.0894(16) 0.4425(3) 0.050(9) Uiso 1 1 d G U
H433 H 0.4947 -0.1273 0.4352 0.060 Uiso 1 1 calc R .
C737 C -0.204(2) -0.172(2) 0.4456(4) 0.043(8) Uiso 1 1 d D U
H737 H -0.2086 -0.2111 0.4392 0.052 Uiso 1 1 calc R .
C533 C 0.537(3) 0.368(3) 0.5605(6) 0.047(9) Uiso 1 1 d . U
H533 H 0.5744 0.4205 0.5628 0.056 Uiso 1 1 calc R .
C336 C 0.7236(15) 0.0258(11) 0.5098(2) 0.050(9) Uiso 1 1 d D U
H336 H 0.7507 0.0136 0.5167 0.059 Uiso 1 1 calc R .
F1 F 0.274(2) -0.366(3) 0.5184(7) 0.154(19) Uiso 1 1 d D U
C135 C 0.6646(17) 0.584(2) 0.4754(4) 0.060(9) Uiso 1 1 d D U
H135 H 0.6984 0.5849 0.4826 0.072 Uiso 1 1 calc R .
C136 C 0.695(2) 0.625(2) 0.4625(4) 0.054(9) Uiso 1 1 d D U
H136 H 0.7499 0.6540 0.4612 0.065 Uiso 1 1 calc R .
C137 C 0.645(2) 0.623(2) 0.4515(4) 0.055(9) Uiso 1 1 d D U
H137 H 0.6654 0.6519 0.4431 0.066 Uiso 1 1 calc R .
C138 C 0.563(2) 0.578(2) 0.4537(3) 0.059(9) Uiso 1 1 d D U
H138 H 0.5291 0.5758 0.4463 0.071 Uiso 1 1 calc R .
C534 C 0.4670(16) 0.3211(17) 0.5692(3) 0.048(8) Uiso 1 1 d . U
C539 C 0.4127(18) 0.2435(18) 0.5650(3) 0.039(7) Uiso 1 1 d G U
C538 C 0.3448(16) 0.1977(14) 0.5732(3) 0.041(8) Uiso 1 1 d G U
H538 H 0.3084 0.1458 0.5705 0.049 Uiso 1 1 calc R .
C537 C 0.3312(16) 0.2296(17) 0.5856(3) 0.047(8) Uiso 1 1 d G U
H537 H 0.2857 0.1990 0.5911 0.056 Uiso 1 1 calc R .
C536 C 0.3855(19) 0.3072(18) 0.5897(3) 0.050(9) Uiso 1 1 d G U
H536 H 0.3764 0.3285 0.5980 0.060 Uiso 1 1 calc R .
C535 C 0.4534(18) 0.3529(14) 0.5815(4) 0.048(9) Uiso 1 1 d G U
H535 H 0.4898 0.4048 0.5843 0.057 Uiso 1 1 calc R .
C735 C -0.240(2) -0.073(2) 0.4528(4) 0.049(9) Uiso 1 1 d D U
H735 H -0.2697 -0.0479 0.4513 0.059 Uiso 1 1 calc R .
C311 C 0.6683(18) 0.3047(16) 0.4611(4) 0.052(9) Uiso 1 1 d . U
C316 C 0.6533(16) 0.367(2) 0.4592(4) 0.047(9) Uiso 1 1 d G U
H316 H 0.6012 0.3577 0.4596 0.057 Uiso 1 1 calc R .
C315 C 0.716(2) 0.4439(17) 0.4567(4) 0.059(10) Uiso 1 1 d G U
H315 H 0.7059 0.4857 0.4554 0.071 Uiso 1 1 calc R .
C314 C 0.7938(18) 0.4581(17) 0.4560(5) 0.060(10) Uiso 1 1 d G U
H314 H 0.8357 0.5095 0.4543 0.072 Uiso 1 1 calc R .
C313 C 0.8088(16) 0.396(2) 0.4579(5) 0.060(10) Uiso 1 1 d G U
H313 H 0.8609 0.4052 0.4575 0.072 Uiso 1 1 calc R .
C312 C 0.746(2) 0.3190(19) 0.4605(4) 0.059(10) Uiso 1 1 d G U
H312 H 0.7562 0.2772 0.4617 0.071 Uiso 1 1 calc R .
C636 C 0.418(2) -0.0510(18) 0.5577(4) 0.040(8) Uiso 1 1 d D U
H636 H 0.4337 -0.0887 0.5586 0.048 Uiso 1 1 calc R .
C736 C -0.249(2) -0.135(2) 0.4441(4) 0.048(9) Uiso 1 1 d D U
H736 H -0.2869 -0.1524 0.4368 0.058 Uiso 1 1 calc R .
C531 C 0.494(3) 0.257(3) 0.5444(6) 0.045(8) Uiso 1 1 d . U
C321 C 0.561(2) 0.154(2) 0.4458(3) 0.066(10) Uiso 1 1 d . U
C322 C 0.6186(19) 0.179(2) 0.4351(4) 0.062(10) Uiso 1 1 d G U
H322 H 0.6700 0.2205 0.4368 0.074 Uiso 1 1 calc R .
C323 C 0.600(2) 0.141(2) 0.4218(4) 0.065(10) Uiso 1 1 d G U
H323 H 0.6383 0.1575 0.4146 0.078 Uiso 1 1 calc R .
C324 C 0.523(2) 0.079(2) 0.4191(4) 0.071(11) Uiso 1 1 d G U
H324 H 0.5102 0.0533 0.4102 0.086 Uiso 1 1 calc R .
C325 C 0.4652(19) 0.054(2) 0.4298(4) 0.071(11) Uiso 1 1 d G U
H325 H 0.4138 0.0120 0.4281 0.085 Uiso 1 1 calc R .
C326 C 0.484(2) 0.092(2) 0.4432(4) 0.065(10) Uiso 1 1 d G U
H326 H 0.4455 0.0751 0.4503 0.078 Uiso 1 1 calc R .
C811 C 0.1568(18) 0.004(2) 0.4508(3) 0.044(6) Uiso 1 1 d . U
C816 C 0.2368(18) 0.0611(18) 0.4493(3) 0.048(8) Uiso 1 1 d G U
H816 H 0.2609 0.1018 0.4561 0.058 Uiso 1 1 calc R .
C815 C 0.2807(15) 0.0578(19) 0.4378(4) 0.050(9) Uiso 1 1 d G U
H815 H 0.3342 0.0963 0.4368 0.060 Uiso 1 1 calc R .
C814 C 0.2447(19) -0.003(2) 0.4277(3) 0.052(9) Uiso 1 1 d G U
H814 H 0.2741 -0.0052 0.4200 0.063 Uiso 1 1 calc R .
C813 C 0.1647(19) -0.0606(18) 0.4292(3) 0.057(9) Uiso 1 1 d G U
H813 H 0.1406 -0.1014 0.4224 0.069 Uiso 1 1 calc R .
C812 C 0.1208(15) -0.0574(18) 0.4407(4) 0.051(9) Uiso 1 1 d G U
H812 H 0.0673 -0.0959 0.4417 0.061 Uiso 1 1 calc R .
C240 C 0.3883(18) 0.4792(18) 0.4561(3) 0.055(8) Uiso 1 1 d . U
C239 C 0.3651(15) 0.5363(14) 0.4550(3) 0.053(8) Uiso 1 1 d DG U
C234 C 0.3219(16) 0.5367(14) 0.4431(3) 0.047(8) Uiso 1 1 d DG U
C233 C 0.3018(18) 0.4801(17) 0.4323(3) 0.041(8) Uiso 1 1 d G U
H233 H 0.2729 0.4803 0.4243 0.049 Uiso 1 1 calc R .
C232 C 0.3250(18) 0.4229(15) 0.4334(3) 0.044(8) Uiso 1 1 d G U
H232 H 0.3116 0.3850 0.4262 0.052 Uiso 1 1 calc R .
C231 C 0.368(2) 0.4225(16) 0.4453(3) 0.048(9) Uiso 1 1 d G U
C222 C 0.5130(17) 0.3288(14) 0.4346(3) 0.044(8) Uiso 1 1 d . U
H222 H 0.4866 0.2788 0.4389 0.053 Uiso 1 1 calc R .
C223 C 0.5831(18) 0.3526(16) 0.4270(4) 0.042(8) Uiso 1 1 d G U
H223 H 0.6037 0.3184 0.4262 0.050 Uiso 1 1 calc R .
C224 C 0.6226(15) 0.4274(18) 0.4205(3) 0.044(8) Uiso 1 1 d G U
H224 H 0.6696 0.4433 0.4154 0.052 Uiso 1 1 calc R .
C225 C 0.5919(17) 0.4785(14) 0.4217(4) 0.044(8) Uiso 1 1 d G U
H225 H 0.6183 0.5286 0.4174 0.053 Uiso 1 1 calc R .
C226 C 0.5217(18) 0.4548(16) 0.4293(4) 0.041(8) Uiso 1 1 d G U
H226 H 0.5012 0.4889 0.4301 0.049 Uiso 1 1 calc R .
C221 C 0.4823(15) 0.3799(17) 0.4357(3) 0.037(6) Uiso 1 1 d G U
Cl3 Cl -0.0804(10) 0.2844(10) 0.4533(2) 0.074(4) Uani 1 1 d . U
C131 C 0.4173(13) 0.4531(19) 0.4813(4) 0.059(9) Uiso 1 1 d . U
C132 C 0.4685(18) 0.4566(18) 0.4921(3) 0.050(9) Uiso 1 1 d G U
H132 H 0.4480 0.4296 0.5007 0.060 Uiso 1 1 calc R .
C133 C 0.5506(17) 0.5005(19) 0.4900(3) 0.052(9) Uiso 1 1 d G U
H133 H 0.5849 0.5029 0.4972 0.062 Uiso 1 1 calc R .
C134 C 0.5813(13) 0.5409(14) 0.4771(3) 0.055(8) Uiso 1 1 d DG U
C139 C 0.5301(18) 0.5374(15) 0.4663(3) 0.059(8) Uiso 1 1 d DG U
C140 C 0.4480(16) 0.493(2) 0.4684(3) 0.062(8) Uiso 1 1 d G U
C738 C -0.152(2) -0.149(2) 0.4573(4) 0.036(8) Uiso 1 1 d D U
H738 H -0.1244 -0.1756 0.4589 0.043 Uiso 1 1 calc R .
Cl4 Cl -0.1413(11) 0.2242(10) 0.4824(2) 0.077(4) Uani 1 1 d . U
C13 C -0.052(5) 0.299(5) 0.4731(8) 0.082(10) Uiso 1 1 d . U
H13A H -0.0077 0.2900 0.4749 0.098 Uiso 1 1 calc R .
H13B H -0.0378 0.3519 0.4763 0.098 Uiso 1 1 calc R .
Cl2 Cl 0.6302(13) 0.7424(14) 0.4946(3) 0.097(6) Uani 1 1 d . U
Cl1 Cl 0.5811(12) 0.7905(12) 0.4692(3) 0.087(5) Uani 1 1 d . U
C12 C 0.650(6) 0.771(6) 0.4779(11) 0.108(11) Uiso 1 1 d . U
H12A H 0.6541 0.7308 0.4725 0.129 Uiso 1 1 calc R .
H12B H 0.7017 0.8196 0.4776 0.129 Uiso 1 1 calc R .
F5 F -0.146(4) 0.122(4) 0.5534(7) 0.125(18) Uiso 1 1 d . .
F6 F -0.079(4) 0.184(4) 0.5709(7) 0.13(2) Uiso 1 1 d . .
F4 F -0.188(3) 0.177(3) 0.5691(6) 0.103(14) Uiso 1 1 d . .
C11 C -0.154(6) 0.127(6) 0.5666(10) 0.099(17) Uiso 1 1 d . U
O89 O -0.151(4) 0.019(4) 0.5756(7) 0.108(16) Uiso 1 1 d . U
C10 C -0.2008(19) 0.047(4) 0.5749(6) 0.102(15) Uiso 1 1 d D U
O65 O -0.267(2) 0.029(4) 0.5788(7) 0.114(17) Uiso 1 1 d D U
C411 C 0.448(2) -0.101(2) 0.4940(3) 0.052(6) Uiso 1 1 d . U
C412 C 0.462(2) -0.164(2) 0.4911(3) 0.056(9) Uiso 1 1 d G U
H412 H 0.4627 -0.1792 0.4816 0.067 Uiso 1 1 calc R .
C413 C 0.473(2) -0.2048(19) 0.5023(4) 0.060(10) Uiso 1 1 d G U
H413 H 0.4822 -0.2468 0.5004 0.072 Uiso 1 1 calc R .
C414 C 0.472(2) -0.182(2) 0.5165(3) 0.061(10) Uiso 1 1 d G U
H414 H 0.4794 -0.2096 0.5240 0.073 Uiso 1 1 calc R .
C415 C 0.458(2) -0.120(2) 0.5194(3) 0.053(9) Uiso 1 1 d G U
H415 H 0.4571 -0.1048 0.5289 0.063 Uiso 1 1 calc R .
C416 C 0.447(2) -0.0792(19) 0.5082(4) 0.052(9) Uiso 1 1 d G U
H416 H 0.4377 -0.0372 0.5101 0.062 Uiso 1 1 calc R .
C532 C 0.545(3) 0.329(3) 0.5480(6) 0.049(9) Uiso 1 1 d . U
H532 H 0.5902 0.3567 0.5422 0.059 Uiso 1 1 calc R .

loop_
_atom_site_aniso_label
_atom_site_aniso_U_11
_atom_site_aniso_U_22
_atom_site_aniso_U_33
_atom_site_aniso_U_23
_atom_site_aniso_U_13
_atom_site_aniso_U_12
Au8 0.0260(9) 0.0369(11) 0.0499(11) -0.0073(8) -0.0052(8) 0.0197(8)
Au10 0.0206(9) 0.0336(10) 0.0464(10) -0.0049(8) 0.0001(8) 0.0137(8)
Au1 0.0343(10) 0.0330(10) 0.0474(11) -0.0022(8) 0.0013(8) 0.0207(9)
Au2 0.0317(10) 0.0377(11) 0.0475(11) -0.0055(9) -0.0039(8) 0.0211(9)
Au5 0.0297(10) 0.0376(11) 0.0462(11) -0.0047(9) -0.0030(8) 0.0177(9)
Au7 0.0268(10) 0.0398(11) 0.0534(12) -0.0045(9) -0.0053(8) 0.0212(9)
Au4 0.0268(9) 0.0404(11) 0.0536(12) -0.0083(9) -0.0015(9) 0.0190(9)
Au6 0.0368(11) 0.0425(11) 0.0423(10) -0.0041(9) -0.0018(8) 0.0248(9)
Au9 0.0299(10) 0.0382(11) 0.0491(11) -0.0058(9) -0.0014(9) 0.0196(9)
Au3 0.0263(10) 0.0408(11) 0.0561(12) -0.0047(9) 0.0010(9) 0.0204(9)
P2 0.023(5) 0.034(6) 0.050(6) -0.002(5) -0.001(4) 0.019(5)
P5 0.023(6) 0.046(7) 0.053(7) -0.019(6) -0.018(5) 0.015(6)
P7 0.021(5) 0.025(5) 0.056(6) 0.002(4) 0.002(4) 0.016(4)
P4 0.044(5) 0.046(6) 0.055(6) -0.012(5) -0.006(5) 0.025(5)
P1 0.047(6) 0.027(5) 0.046(6) 0.000(4) 0.003(5) 0.021(5)
P8 0.042(6) 0.027(5) 0.050(6) -0.004(4) -0.006(5) 0.022(5)
P6 0.043(7) 0.048(7) 0.031(6) -0.010(5) -0.007(5) 0.021(6)
P3 0.026(6) 0.043(7) 0.078(9) -0.011(7) 0.001(6) 0.026(6)
Cl3 0.073(9) 0.065(9) 0.108(12) 0.008(8) 0.004(9) 0.052(8)
Cl4 0.079(10) 0.062(9) 0.100(11) 0.018(8) 0.019(9) 0.043(8)
Cl2 0.095(12) 0.116(14) 0.111(13) -0.026(11) 0.008(10) 0.076(11)
Cl1 0.084(11) 0.095(12) 0.115(13) -0.011(10) -0.001(10) 0.070(10)

loop_
_atom_type_symbol
_atom_type_description
_atom_type_scat_dispersion_real
_atom_type_scat_dispersion_imag
_atom_type_scat_source
C C 0.0181 0.0091 'International Tables Vol C Tables 4.2.6.8 and 6.1.1.4'
H H 0.0000 0.0000 'International Tables Vol C Tables 4.2.6.8 and 6.1.1.4'
O O 0.0492 0.0322 'International Tables Vol C Tables 4.2.6.8 and 6.1.1.4'
F F 0.0727 0.0534 'International Tables Vol C Tables 4.2.6.8 and 6.1.1.4'
P P 0.2955 0.4335 'International Tables Vol C Tables 4.2.6.8 and 6.1.1.4'
Cl Cl 0.3639 0.7018 'International Tables Vol C Tables 4.2.6.8 and 6.1.1.4'
Au Au -4.4197 7.2980 'International Tables Vol C Tables 4.2.6.8 and 6.1.1.4'

loop_
_geom_angle_atom_site_label_1
_geom_angle_atom_site_label_2
_geom_angle_atom_site_label_3
_geom_angle
Au10 Au8 Au7 115.27(9)
Au10 Au8 Au9 52.54(6)
Au1 Au8 Au10 59.75(7)
Au1 Au8 Au7 121.86(9)
Au1 Au8 Au9 101.37(8)
Au7 Au8 Au9 66.57(6)
Au6 Au8 Au10 61.81(7)
Au6 Au8 Au1 60.04(7)
Au6 Au8 Au7 67.99(8)
Au6 Au8 Au9 56.17(6)
P8 Au8 Au10 129.7(3)
P8 Au8 Au1 140.5(3)
P8 Au8 Au7 90.5(3)
P8 Au8 Au6 158.2(3)
P8 Au8 Au9 113.0(3)
Au8 Au10 Au5 124.12(9)
Au8 Au10 Au4 119.55(9)
Au8 Au10 Au6 58.24(7)
Au1 Au10 Au8 59.82(7)
Au1 Au10 Au5 118.74(9)
Au1 Au10 Au4 176.94(11)
Au1 Au10 Au6 58.87(7)
Au2 Au10 Au8 92.13(8)
Au2 Au10 Au1 62.36(7)
Au2 Au10 Au5 140.07(9)
Au2 Au10 Au4 120.65(9)
Au2 Au10 Au6 121.23(9)
Au2 Au10 Au9 160.81(10)
Au5 Au10 Au4 58.80(7)
Au5 Au10 Au6 74.18(8)
Au6 Au10 Au4 118.12(9)
Au9 Au10 Au8 73.85(7)
Au9 Au10 Au1 118.04(9)
Au9 Au10 Au5 58.35(7)
Au9 Au10 Au4 59.36(7)
Au9 Au10 Au6 62.55(7)
Au3 Au10 Au8 139.64(10)
Au3 Au10 Au1 120.03(10)
Au3 Au10 Au2 61.49(8)
Au3 Au10 Au5 92.57(8)
Au3 Au10 Au4 62.58(7)
Au3 Au10 Au6 161.15(10)
Au3 Au10 Au9 121.93(9)
Au8 Au1 Au2 89.80(8)
Au10 Au1 Au8 60.43(7)
Au10 Au1 Au2 57.77(7)
Au6 Au1 Au8 59.39(7)
Au6 Au1 Au10 61.83(7)
Au6 Au1 Au2 119.59(9)
P1 Au1 Au8 151.9(3)
P1 Au1 Au10 145.0(3)
P1 Au1 Au2 98.1(3)
P1 Au1 Au6 134.2(3)
Au10 Au2 Au1 59.87(7)
Au10 Au2 Au3 58.24(7)
Au3 Au2 Au1 114.68(9)
P2 Au2 Au10 168.1(3)
P2 Au2 Au1 117.4(3)
P2 Au2 Au3 127.4(3)
Au4 Au5 Au10 61.10(7)
Au9 Au5 Au10 59.58(7)
Au9 Au5 Au4 60.58(7)
P5 Au5 Au10 134.5(4)
P5 Au5 Au4 130.5(3)
P5 Au5 Au9 163.5(4)
Au8 Au7 Au6 52.50(6)
P7 Au7 Au8 98.1(3)
P7 Au7 Au6 107.6(3)
C1 Au7 Au8 96.7(17)
C1 Au7 Au6 85.8(17)
C1 Au7 P7 164.2(17)
Au10 Au4 Au3 55.41(7)
Au5 Au4 Au10 60.10(7)
Au5 Au4 Au3 89.05(8)
Au9 Au4 Au10 58.60(7)
Au9 Au4 Au5 58.54(7)
Au9 Au4 Au3 114.00(9)
P4 Au4 Au10 158.4(4)
P4 Au4 Au5 140.5(4)
P4 Au4 Au9 121.1(4)
P4 Au4 Au3 119.4(4)
Au8 Au6 Au10 59.95(7)
Au8 Au6 Au1 60.57(7)
Au8 Au6 Au7 59.50(7)
Au8 Au6 Au9 72.22(7)
Au10 Au6 Au7 107.29(8)
Au10 Au6 Au9 57.21(7)
Au1 Au6 Au10 59.30(7)
Au1 Au6 Au7 114.74(9)
Au1 Au6 Au9 113.43(9)
Au9 Au6 Au7 69.12(7)
P6 Au6 Au8 164.6(4)
P6 Au6 Au10 134.3(3)
P6 Au6 Au1 128.7(4)
P6 Au6 Au7 106.1(4)
P6 Au6 Au9 109.2(4)
Au10 Au9 Au8 53.61(6)
Au10 Au9 Au4 62.04(7)
Au10 Au9 Au6 60.24(7)
Au5 Au9 Au8 109.69(9)
Au5 Au9 Au10 62.07(7)
Au5 Au9 Au4 60.88(7)
Au5 Au9 Au6 74.71(8)
Au4 Au9 Au8 105.55(8)
Au4 Au9 Au6 118.45(9)
Au6 Au9 Au8 51.62(6)
C1 Au9 Au8 80.2(14)
C1 Au9 Au10 133.2(14)
C1 Au9 Au5 143.5(13)
C1 Au9 Au4 152.5(14)
C1 Au9 Au6 86.6(14)
C2 Au9 Au8 109.6(9)
C2 Au9 Au10 160.7(12)
C2 Au9 Au5 137.3(11)
C2 Au9 Au4 122.1(10)
C2 Au9 Au6 119.5(10)
C2 Au9 C1 35.0(16)
Au10 Au3 Au2 60.28(7)
Au10 Au3 Au4 62.02(7)
Au2 Au3 Au4 119.00(9)
P3 Au3 Au10 161.1(4)
P3 Au3 Au2 138.3(4)
P3 Au3 Au4 99.4(4)
C211 P2 Au2 104.6(12)
C231 P2 Au2 123.9(12)
C231 P2 C211 103.6(16)
C221 P2 Au2 113.5(11)
C221 P2 C211 104.8(16)
C221 P2 C231 104.4(16)
C511 P5 Au5 107.4(15)
C511 P5 C531 108(2)
C521 P5 Au5 117.7(14)
C521 P5 C511 104(2)
C521 P5 C531 98(2)
C531 P5 Au5 120.1(17)
C711 P7 Au7 106.6(15)
C711 P7 C721 104.7(18)
C711 P7 C731 108.2(17)
C721 P7 Au7 120.4(12)
C721 P7 C731 100.4(13)
C731 P7 Au7 115.7(8)
C421 P4 Au4 104.4(13)
C421 P4 C431 101.6(16)
C421 P4 C411 102.0(17)
C431 P4 Au4 125.6(12)
C431 P4 C411 102.9(16)
C411 P4 Au4 116.9(12)
C111 P1 Au1 113.5(11)
C111 P1 C121 103.3(15)
C111 P1 C131 104.2(16)
C121 P1 Au1 113.1(11)
C121 P1 C131 115.3(16)
C131 P1 Au1 107.3(12)
C821 P8 Au8 118.1(11)
C821 P8 C831 108.2(16)
C821 P8 C811 103.2(17)
C831 P8 Au8 109.4(12)
C811 P8 Au8 110.4(12)
C811 P8 C831 107.0(15)
C611 P6 Au6 113.9(15)
C611 P6 C631 118.3(18)
C611 P6 C621 101.0(19)
C631 P6 Au6 105.7(11)
C621 P6 Au6 115.9(14)
C621 P6 C631 101.9(17)
C331 P3 Au3 109.6(10)
C331 P3 C311 102.6(14)
C311 P3 Au3 113.4(12)
C321 P3 Au3 110.0(14)
C321 P3 C331 114.3(17)
C321 P3 C311 106.8(19)
C112 C111 P1 118.9(17)
C112 C111 C116 120.0
C116 C111 P1 120.9(17)
C111 C112 H112 120.0
C113 C112 C111 120.00(5)
C113 C112 H112 120.0
C112 C113 H113 120.0
C112 C113 C114 120.0
C114 C113 H113 120.0
C113 C114 H114 120.0
C113 C114 C115 120.0
C115 C114 H114 120.0
C114 C115 H115 120.0
C116 C115 C114 120.00(7)
C116 C115 H115 120.0
C111 C116 H116 120.0
C115 C116 C111 120.0
C115 C116 H116 120.0
C212 C211 P2 118.6(17)
C216 C211 P2 121.4(17)
C216 C211 C212 120.0
C211 C212 H212 120.0
C213 C212 C211 120.0
C213 C212 H212 120.0
C212 C213 H213 120.0
C214 C213 C212 120.0
C214 C213 H213 120.0
C213 C214 H214 120.0
C215 C214 C213 120.0
C215 C214 H214 120.0
C214 C215 H215 120.0
C214 C215 C216 120.0
C216 C215 H215 120.0
C211 C216 H216 120.0
C215 C216 C211 120.0
C215 C216 H216 120.0
C516 C511 P5 118(2)
C516 C511 C512 120.00(6)
C512 C511 P5 122(2)
C511 C516 H516 120.0
C511 C516 C515 120.00(7)
C515 C516 H516 120.0
C516 C515 H515 120.0
C514 C515 C516 120.0
C514 C515 H515 120.0
C515 C514 H514 120.0
C513 C514 C515 120.00(6)
C513 C514 H514 120.0
C514 C513 H513 120.0
C514 C513 C512 120.00(8)
C512 C513 H513 120.0
C511 C512 H512 120.0
C513 C512 C511 120.0
C513 C512 H512 120.0
C616 C611 P6 123(2)
C616 C611 C612 120.00(7)
C612 C611 P6 117(2)
C611 C616 H616 120.0
C611 C616 C615 120.00(6)
C615 C616 H616 120.0
C616 C615 H615 120.0
C614 C615 C616 120.0
C614 C615 H615 120.0
C615 C614 H614 120.0
C613 C614 C615 120.00(8)
C613 C614 H614 120.0
C614 C613 H613 120.0
C614 C613 C612 120.00(6)
C612 C613 H613 120.0
C611 C612 H612 120.0
C613 C612 C611 120.0
C613 C612 H612 120.0
C335 C334 H334 121.0
C335 C334 C332 118.1(14)
C332 C334 H334 121.0
C822 C821 P8 122.0(17)
C822 C821 C826 120.0
C826 C821 P8 117.8(17)
C821 C822 H822 120.0
C821 C822 C823 120.0
C823 C822 H822 120.0
C822 C823 H823 120.0
C824 C823 C822 120.0
C824 C823 H823 120.0
C823 C824 H824 120.0
C823 C824 C825 120.0
C825 C824 H824 120.0
C824 C825 H825 120.0
C826 C825 C824 120.0
C826 C825 H825 120.0
C821 C826 H826 120.0
C825 C826 C821 120.0
C825 C826 H826 120.0
C426 C421 P4 118.3(19)
C426 C421 C422 120.0
C422 C421 P4 121.7(18)
C421 C426 H426 120.0
C421 C426 C425 120.00(5)
C425 C426 H426 120.0
C426 C425 H425 120.0
C426 C425 C424 120.0
C424 C425 H425 120.0
C425 C424 H424 120.0
C423 C424 C425 120.0
C423 C424 H424 120.0
C424 C423 H423 120.0
C422 C423 C424 120.0
C422 C423 H423 120.0
C421 C422 H422 120.0
C423 C422 C421 120.0
C423 C422 H422 120.0
C539 C540 C640 113(3)
C531 C540 C640 130(4)
C531 C540 C539 116(4)
C526 C521 P5 119(2)
C526 C521 C522 120.0
C522 C521 P5 121(2)
C521 C526 H526 120.0
C521 C526 C525 120.00(6)
C525 C526 H526 120.0
C526 C525 H525 120.0
C524 C525 C526 120.00(6)
C524 C525 H525 120.0
C525 C524 H524 120.0
C525 C524 C523 120.0
C523 C524 H524 120.0
C524 C523 H523 120.0
C524 C523 C522 120.0
C522 C523 H523 120.0
C521 C522 H522 120.0
C523 C522 C521 120.00(5)
C523 C522 H522 120.0
C634 C635 H635 121.7
C636 C635 H635 121.7
C636 C635 C634 117(3)
C716 C711 P7 120(2)
C716 C711 C712 120.00(8)
C712 C711 P7 120(2)
C711 C716 H716 120.0
C711 C716 C715 120.00(8)
C715 C716 H716 120.0
C716 C715 H715 120.0
C714 C715 C716 120.0
C714 C715 H715 120.0
C715 C714 H714 120.0
C715 C714 C713 120.00(7)
C713 C714 H714 120.0
C714 C713 H713 120.0
C714 C713 C712 120.00(7)
C712 C713 H713 120.0
C711 C712 H712 120.0
C713 C712 C711 120.0
C713 C712 H712 120.0
C639 C634 C635 123(2)
C639 C634 C633 120.0
C633 C634 C635 117(2)
C634 C639 C640 120.0
C634 C639 C638 115(2)
C640 C639 C638 124(2)
C639 C640 C540 111(2)
C639 C640 C631 120.0
C631 C640 C540 128(2)
C640 C631 P6 126.4(16)
C632 C631 P6 113.4(16)
C632 C631 C640 120.0
C631 C632 H632 120.0
C633 C632 C631 120.0
C633 C632 H632 120.0
C634 C633 H633 120.0
C632 C633 C634 120.0
C632 C633 H633 120.0
Au7 C1 Au9 109(2)
C2 C1 Au7 171(4)
C2 C1 Au9 72(3)
C1 C2 Au9 73(3)
C3 C2 Au9 129(2)
C3 C2 C1 158(4)
C2 C3 C4 118.1(15)
C2 C3 C8 121.9(15)
C4 C3 C8 120.0
C3 C4 H4 120.0
C5 C4 C3 120.0
C5 C4 H4 120.0
C4 C5 H5 120.0
C4 C5 C6 120.00(8)
C6 C5 H5 120.0
C5 C6 C9 117(3)
C7 C6 C5 120.0
C7 C6 C9 123(2)
C6 C7 H7 120.0
C6 C7 C8 120.00(6)
C8 C7 H7 120.0
C3 C8 H8 120.0
C7 C8 C3 120.00(8)
C7 C8 H8 120.0
C639 C638 H638 118.3
C637 C638 C639 123(3)
C637 C638 H638 118.3
F3 C9 C6 109(3)
F3 C9 F2 109(3)
F3 C9 F1 111(3)
F2 C9 C6 109(3)
F1 C9 C6 109(3)
F1 C9 F2 109(3)
C722 C721 P7 119.3(17)
C722 C721 C726 120.0
C726 C721 P7 120.4(17)
C721 C722 H722 120.0
C723 C722 C721 120.00(6)
C723 C722 H722 120.0
C722 C723 H723 120.0
C724 C723 C722 120.0
C724 C723 H723 120.0
C723 C724 H724 120.0
C725 C724 C723 120.0
C725 C724 H724 120.0
C724 C725 H725 120.0
C724 C725 C726 120.0
C726 C725 H725 120.0
C721 C726 H726 120.0
C725 C726 C721 120.0
C725 C726 H726 120.0
C638 C637 H637 121.3
C636 C637 C638 117(3)
C636 C637 H637 121.3
C334 C335 H335 119.1
C334 C335 C336 121.8(15)
C336 C335 H335 119.1
C437 C438 H438 118.5
C437 C438 C439 123(3)
C439 C438 H438 118.5
C436 C435 H435 121.1
C436 C435 C434 118(3)
C434 C435 H435 121.1
C438 C437 H437 121.3
C438 C437 C436 117(3)
C436 C437 H437 121.3
C237 C238 H238 121.8
C239 C238 H238 121.8
C239 C238 C237 116(3)
C238 C237 H237 117.9
C238 C237 C236 124(3)
C236 C237 H237 117.9
C237 C236 H236 122.0
C235 C236 C237 116(3)
C235 C236 H236 122.0
C236 C235 H235 118.7
C236 C235 C234 123(3)
C234 C235 H235 118.7
C435 C436 C437 123(3)
C435 C436 H436 118.7
C437 C436 H436 118.7
C839 C834 C833 120.0
C839 C834 C835 116(2)
C833 C834 C835 124(2)
C834 C839 C840 120.0
C834 C839 C838 123(2)
C840 C839 C838 117(2)
C839 C840 C740 122(2)
C831 C840 C839 120.0
C831 C840 C740 117(2)
C840 C831 P8 128.3(17)
C840 C831 C832 120.00(6)
C832 C831 P8 111.4(17)
C831 C832 H832 120.0
C833 C832 C831 120.00(5)
C833 C832 H832 120.0
C834 C833 H833 120.0
C832 C833 C834 120.0
C832 C833 H833 120.0
C838 C837 H837 118.3
C836 C837 H837 118.3
C836 C837 C838 123(3)
C622 C621 P6 124(2)
C622 C621 C626 120.00(7)
C626 C621 P6 116(2)
C621 C622 H622 120.0
C621 C622 C623 120.0
C623 C622 H622 120.0
C622 C623 H623 120.0
C622 C623 C624 120.00(5)
C624 C623 H623 120.0
C623 C624 H624 120.0
C623 C624 C625 120.0
C625 C624 H624 120.0
C624 C625 H625 120.0
C626 C625 C624 120.0
C626 C625 H625 120.0
C621 C626 H626 120.0
C625 C626 C621 120.0
C625 C626 H626 120.0
C839 C838 H838 121.7
C837 C838 C839 117(3)
C837 C838 H838 121.7
C338 C337 H337 119.1
C338 C337 C336 121.8(15)
C336 C337 H337 119.1
C126 C121 P1 120.6(15)
C126 C121 C122 120.0
C122 C121 P1 119.4(15)
C121 C126 H126 120.0
C125 C126 C121 120.0
C125 C126 H126 120.0
C126 C125 H125 120.0
C126 C125 C124 120.0
C124 C125 H125 120.0
C125 C124 H124 120.0
C123 C124 C125 120.0
C123 C124 H124 120.0
C124 C123 H123 120.0
C122 C123 C124 120.0
C122 C123 H123 120.0
C121 C122 H122 120.0
C123 C122 C121 120.0
C123 C122 H122 120.0
C837 C836 H836 121.7
C837 C836 C835 117(3)
C835 C836 H836 121.7
C340 C331 P3 110.2(11)
C340 C331 C333 120.0
C333 C331 P3 129.8(11)
C331 C340 H340 120.0
C331 C340 C339 120.0
C339 C340 H340 120.0
C340 C339 H339 120.0
C338 C339 C340 120.0
C338 C339 H339 120.0
C337 C338 C339 121.9(14)
C337 C338 C332 118.1(14)
C332 C338 C339 120.0
C334 C332 C338 122.0(14)
C334 C332 C333 118.0(14)
C333 C332 C338 120.0
C331 C333 C440 120.5(16)
C332 C333 C331 120.0
C332 C333 C440 119.3(16)
C834 C835 H835 118.1
C836 C835 C834 124(3)
C836 C835 H835 118.1
C731 C740 C840 126.1(16)
C731 C740 C739 120.0
C739 C740 C840 113.8(17)
C740 C731 P7 121.2(9)
C740 C731 C732 120.0
C732 C731 P7 117.9(9)
C731 C732 H732 120.0
C731 C732 C733 120.0
C733 C732 H732 120.0
C732 C733 H733 120.0
C732 C733 C734 120.0
C734 C733 H733 120.0
C733 C734 C735 117(2)
C739 C734 C733 120.0
C739 C734 C735 123(2)
C740 C739 C738 123.5(19)
C734 C739 C740 120.0
C734 C739 C738 116.5(19)
C431 C432 H432 120.0
C431 C432 C433 120.00(6)
C433 C432 H432 120.0
C432 C431 P4 118.7(17)
C440 C431 P4 121.3(17)
C440 C431 C432 120.0
C431 C440 C333 122.7(19)
C431 C440 C439 120.0
C439 C440 C333 116.9(19)
C440 C439 C438 123(2)
C434 C439 C438 117(2)
C434 C439 C440 120.00(6)
C439 C434 C435 122(2)
C433 C434 C435 118(2)
C433 C434 C439 120.0
C432 C433 H433 120.0
C434 C433 C432 120.0
C434 C433 H433 120.0
C736 C737 H737 121.8
C736 C737 C738 116(3)
C738 C737 H737 121.8
C534 C533 H533 122.1
C532 C533 H533 122.1
C532 C533 C534 116(5)
C335 C336 H336 120.9
C337 C336 C335 118.2(14)
C337 C336 H336 120.9
C136 C135 H135 121.0
C136 C135 C134 118(3)
C134 C135 H135 121.0
C135 C136 H136 119.3
C135 C136 C137 121(3)
C137 C136 H136 119.3
C136 C137 H137 120.9
C138 C137 C136 118(3)
C138 C137 H137 120.9
C137 C138 H138 118.8
C139 C138 C137 122(3)
C139 C138 H138 118.8
C539 C534 C533 119(3)
C539 C534 C535 120.00(5)
C535 C534 C533 121(3)
C534 C539 C540 120(3)
C538 C539 C540 120(3)
C538 C539 C534 120.0
C539 C538 H538 120.0
C539 C538 C537 120.00(6)
C537 C538 H538 120.0
C538 C537 H537 120.0
C536 C537 C538 120.00(5)
C536 C537 H537 120.0
C537 C536 H536 120.0
C535 C536 C537 120.0
C535 C536 H536 120.0
C534 C535 H535 120.0
C536 C535 C534 120.00(6)
C536 C535 H535 120.0
C734 C735 H735 121.5
C736 C735 C734 117(3)
C736 C735 H735 121.5
C316 C311 P3 118(2)
C316 C311 C312 120.00(6)
C312 C311 P3 121.7(19)
C311 C316 H316 120.0
C311 C316 C315 120.00(6)
C315 C316 H316 120.0
C316 C315 H315 120.0
C314 C315 C316 120.0
C314 C315 H315 120.0
C315 C314 H314 120.0
C313 C314 C315 120.00(7)
C313 C314 H314 120.0
C314 C313 H313 120.0
C314 C313 C312 120.00(7)
C312 C313 H313 120.0
C311 C312 H312 120.0
C313 C312 C311 120.0
C313 C312 H312 120.0
C635 C636 H636 118.5
C637 C636 C635 123(3)
C637 C636 H636 118.5
C737 C736 C735 124(3)
C737 C736 H736 118.1
C735 C736 H736 118.1
C540 C531 P5 118(4)
C532 C531 P5 117(4)
C532 C531 C540 125(5)
C322 C321 P3 122(2)
C322 C321 C326 120.0
C326 C321 P3 118(2)
C321 C322 H322 120.0
C323 C322 C321 120.00(9)
C323 C322 H322 120.0
C322 C323 H323 120.0
C324 C323 C322 120.0
C324 C323 H323 120.0
C323 C324 H324 120.0
C325 C324 C323 120.0
C325 C324 H324 120.0
C324 C325 H325 120.0
C324 C325 C326 120.00(8)
C326 C325 H325 120.0
C321 C326 H326 120.0
C325 C326 C321 120.0
C325 C326 H326 120.0
C816 C811 P8 118.5(18)
C816 C811 C812 120.0
C812 C811 P8 121.1(18)
C811 C816 H816 120.0
C811 C816 C815 120.0
C815 C816 H816 120.0
C816 C815 H815 120.0
C814 C815 C816 120.00(5)
C814 C815 H815 120.0
C815 C814 H814 120.0
C813 C814 C815 120.0
C813 C814 H814 120.0
C814 C813 H813 120.0
C814 C813 C812 120.0
C812 C813 H813 120.0
C811 C812 H812 120.0
C813 C812 C811 120.0
C813 C812 H812 120.0
C239 C240 C231 120.0
C239 C240 C140 115(2)
C231 C240 C140 124(2)
C238 C239 C240 117(2)
C238 C239 C234 123(2)
C234 C239 C240 120.0
C239 C234 C235 117(2)
C239 C234 C233 120.0
C233 C234 C235 123(2)
C234 C233 H233 120.0
C232 C233 C234 120.0
C232 C233 H233 120.0
C233 C232 H232 120.0
C233 C232 C231 120.0
C231 C232 H232 120.0
C240 C231 P2 126.3(17)
C232 C231 P2 113.6(17)
C232 C231 C240 120.0
C223 C222 H222 120.0
C223 C222 C221 120.00(5)
C221 C222 H222 120.0
C222 C223 H223 120.0
C224 C223 C222 120.0
C224 C223 H223 120.0
C223 C224 H224 120.0
C223 C224 C225 120.00(5)
C225 C224 H224 120.0
C224 C225 H225 120.0
C226 C225 C224 120.00(6)
C226 C225 H225 120.0
C225 C226 H226 120.0
C225 C226 C221 120.0
C221 C226 H226 120.0
C222 C221 P2 115.9(16)
C226 C221 P2 124.0(16)
C226 C221 C222 120.0
C132 C131 P1 110.1(18)
C132 C131 C140 120.00(6)
C140 C131 P1 129.9(18)
C131 C132 H132 120.0
C131 C132 C133 120.0
C133 C132 H132 120.0
C132 C133 H133 120.0
C134 C133 C132 120.0
C134 C133 H133 120.0
C133 C134 C135 118(3)
C139 C134 C135 122(3)
C139 C134 C133 120.00(6)
C138 C139 C134 118(3)
C138 C139 C140 122(3)
C134 C139 C140 120.0
C131 C140 C240 118(2)
C139 C140 C240 122(2)
C139 C140 C131 120.0
C739 C738 H738 118.2
C737 C738 C739 124(3)
C737 C738 H738 118.2
Cl3 C13 H13A 110.8
Cl3 C13 H13B 110.8
Cl4 C13 Cl3 105(4)
Cl4 C13 H13A 110.8
Cl4 C13 H13B 110.8
H13A C13 H13B 108.9
Cl2 C12 Cl1 116(6)
Cl2 C12 H12A 108.2
Cl2 C12 H12B 108.2
Cl1 C12 H12A 108.2
Cl1 C12 H12B 108.2
H12A C12 H12B 107.4
F5 C11 F6 103(8)
F5 C11 F4 109(8)
F5 C11 C10 116(7)
F6 C11 F4 94(7)
F6 C11 C10 121(7)
F4 C11 C10 111(7)
O89 C10 C11 105(5)
O65 C10 C11 117(8)
O65 C10 O89 138(9)
C412 C411 P4 123.5(19)
C412 C411 C416 120.0
C416 C411 P4 116.4(19)
C411 C412 H412 120.0
C411 C412 C413 120.0
C413 C412 H412 120.0
C412 C413 H413 120.0
C414 C413 C412 120.0
C414 C413 H413 120.0
C413 C414 H414 120.0
C415 C414 C413 120.0
C415 C414 H414 120.0
C414 C415 H415 120.0
C416 C415 C414 120.0
C416 C415 H415 120.0
C411 C416 H416 120.0
C415 C416 C411 120.0
C415 C416 H416 120.0
C533 C532 H532 118.4
C531 C532 C533 123(5)
C531 C532 H532 118.4

loop_
_geom_bond_atom_site_label_1
_geom_bond_atom_site_label_2
_geom_bond_distance
Au8 Au10 2.768(2)
Au8 Au1 2.751(3)
Au8 Au7 2.953(3)
Au8 Au6 2.719(3)
Au8 Au9 3.303(3)
Au8 P8 2.311(13)
Au10 Au1 2.749(3)
Au10 Au2 2.689(3)
Au10 Au5 2.796(3)
Au10 Au4 2.824(3)
Au10 Au6 2.818(3)
Au10 Au9 2.729(3)
Au10 Au3 2.633(3)
Au1 Au2 2.816(3)
Au1 Au6 2.737(3)
Au1 P1 2.297(11)
Au2 Au3 2.721(3)
Au2 P2 2.332(13)
Au5 Au4 2.759(3)
Au5 Au9 2.694(3)
Au5 P5 2.310(12)
Au7 Au6 3.177(3)
Au7 P7 2.261(10)
Au7 C1 1.90(6)
Au4 Au9 2.751(3)
Au4 Au3 2.839(3)
Au4 P4 2.328(13)
Au6 Au9 2.881(3)
Au6 P6 2.332(12)
Au9 C1 2.31(6)
Au9 C2 2.29(3)
Au3 P3 2.248(12)
P2 C211 1.86(3)
P2 C231 1.81(2)
P2 C221 1.81(2)
P5 C511 1.87(3)
P5 C521 1.84(3)
P5 C531 1.91(5)
P7 C711 1.78(3)
P7 C721 1.86(2)
P7 C731 1.87(2)
P4 C421 1.82(3)
P4 C431 1.87(2)
P4 C411 1.88(3)
P1 C111 1.8050(14)
P1 C121 1.85(2)
P1 C131 1.90(3)
P8 C821 1.81(2)
P8 C831 1.92(2)
P8 C811 1.83(3)
P6 C611 1.73(3)
P6 C631 1.82(2)
P6 C621 1.82(3)
P3 C331 1.85(2)
P3 C311 1.86(3)
P3 C321 1.84(3)
C111 C112 1.3900
C111 C116 1.3900
C112 H112 0.9300
C112 C113 1.3900
C113 H113 0.9300
C113 C114 1.3900(11)
C114 H114 0.9300
C114 C115 1.3900
C115 H115 0.9300
C115 C116 1.3900
C116 H116 0.9300
C211 C212 1.3900
C211 C216 1.3900
C212 H212 0.9300
C212 C213 1.3900
C213 H213 0.9300
C213 C214 1.3900
C214 H214 0.9300
C214 C215 1.3900
C215 H215 0.9300
C215 C216 1.3900
C216 H216 0.9300
C511 C516 1.3900
C511 C512 1.3900
C516 H516 0.9300
C516 C515 1.3900(12)
C515 H515 0.9300
C515 C514 1.3900
C514 H514 0.9300
C514 C513 1.3900
C513 H513 0.9300
C513 C512 1.3900
C512 H512 0.9300
C611 C616 1.3900
C611 C612 1.3900(11)
C616 H616 0.9300
C616 C615 1.3900(12)
C615 H615 0.9300
C615 C614 1.3900
C614 H614 0.9300
C614 C613 1.3900
C613 H613 0.9300
C613 C612 1.3900(10)
C612 H612 0.9300
C334 H334 0.9300
C334 C335 1.3898(13)
C334 C332 1.3900(14)
C821 C822 1.3900
C821 C826 1.3900
C822 H822 0.9300
C822 C823 1.3900
C823 H823 0.9300
C823 C824 1.3900
C824 H824 0.9300
C824 C825 1.3900
C825 H825 0.9300
C825 C826 1.3900
C826 H826 0.9300
C421 C426 1.3900
C421 C422 1.3900
C426 H426 0.9300
C426 C425 1.3900
C425 H425 0.9300
C425 C424 1.3900
C424 H424 0.9300
C424 C423 1.3900
C423 H423 0.9300
C423 C422 1.3900
C422 H422 0.9300
C540 C640 1.53(5)
C540 C539 1.48(5)
C540 C531 1.34(7)
C521 C526 1.3900
C521 C522 1.3900
C526 H526 0.9300
C526 C525 1.3900
C525 H525 0.9300
C525 C524 1.3900
C524 H524 0.9300
C524 C523 1.3900
C523 H523 0.9300
C523 C522 1.3900
C522 H522 0.9300
C635 H635 0.9300
C635 C634 1.41(2)
C635 C636 1.38(2)
C711 C716 1.3900
C711 C712 1.3900
C716 H716 0.9300
C716 C715 1.3900
C715 H715 0.9300
C715 C714 1.3900(10)
C714 H714 0.9300
C714 C713 1.3900
C713 H713 0.9300
C713 C712 1.3900
C712 H712 0.9300
C634 C639 1.3900
C634 C633 1.3900
C639 C640 1.3900
C639 C638 1.41(2)
C640 C631 1.3900
C631 C632 1.3900
C632 H632 0.9300
C632 C633 1.3900
C633 H633 0.9300
C1 C2 1.38(6)
C2 C3 1.3510(15)
C3 C4 1.3900
C3 C8 1.3900
C4 H4 0.9300
C4 C5 1.3900
C5 H5 0.9300
C5 C6 1.3900
C6 C7 1.3900(12)
C6 C9 1.56(5)
C7 H7 0.9300
C7 C8 1.3900
C8 H8 0.9300
C638 H638 0.9300
C638 C637 1.39(2)
C9 F3 1.34(3)
C9 F2 1.35(3)
C9 F1 1.34(3)
C721 C722 1.3900
C721 C726 1.3900
C722 H722 0.9300
C722 C723 1.3900
C723 H723 0.9300
C723 C724 1.3900
C724 H724 0.9300
C724 C725 1.3900
C725 H725 0.9300
C725 C726 1.3900
C726 H726 0.9300
C637 H637 0.9300
C637 C636 1.37(2)
C335 H335 0.9300
C335 C336 1.3898(15)
C438 H438 0.9300
C438 C437 1.39(2)
C438 C439 1.40(2)
C435 H435 0.9300
C435 C436 1.38(2)
C435 C434 1.40(2)
C437 H437 0.9300
C437 C436 1.39(2)
C238 H238 0.9300
C238 C237 1.39(2)
C238 C239 1.38(2)
C237 H237 0.9300
C237 C236 1.39(2)
C236 H236 0.9300
C236 C235 1.39(2)
C235 H235 0.9300
C235 C234 1.40(2)
C436 H436 0.9300
C834 C839 1.3900
C834 C833 1.3900
C834 C835 1.40(2)
C839 C840 1.3900
C839 C838 1.40(2)
C840 C831 1.3900
C840 C740 1.60(3)
C831 C832 1.3900
C832 H832 0.9300
C832 C833 1.3900
C833 H833 0.9300
C837 H837 0.9300
C837 C838 1.40(3)
C837 C836 1.38(2)
C621 C622 1.3900
C621 C626 1.3900
C622 H622 0.9300
C622 C623 1.3900
C623 H623 0.9300
C623 C624 1.3900
C624 H624 0.9300
C624 C625 1.3900
C625 H625 0.9300
C625 C626 1.3900
C626 H626 0.9300
C838 H838 0.9300
C337 H337 0.9300
C337 C338 1.3899(13)
C337 C336 1.3899(14)
C121 C126 1.3900
C121 C122 1.3900
C126 H126 0.9300
C126 C125 1.3900
C125 H125 0.9300
C125 C124 1.3900
C124 H124 0.9300
C124 C123 1.3900
C123 H123 0.9300
C123 C122 1.3900
C122 H122 0.9300
C836 H836 0.9300
C836 C835 1.39(3)
C331 C340 1.3900
C331 C333 1.3900
C340 H340 0.9300
C340 C339 1.3900
C339 H339 0.9300
C339 C338 1.3900
C338 C332 1.3900
C332 C333 1.3900
C333 C440 1.59(3)
C835 H835 0.9300
C740 C731 1.3900
C740 C739 1.3900
C731 C732 1.3900
C732 H732 0.9300
C732 C733 1.3900
C733 H733 0.9300
C733 C734 1.3900
C734 C739 1.3900
C734 C735 1.40(2)
C739 C738 1.40(2)
C432 H432 0.9300
C432 C431 1.3900
C432 C433 1.3900
C431 C440 1.3900
C440 C439 1.3900
C439 C434 1.3900
C434 C433 1.3900
C433 H433 0.9300
C737 H737 0.9300
C737 C736 1.38(2)
C737 C738 1.39(2)
C533 H533 0.9300
C533 C534 1.44(6)
C533 C532 1.44(8)
C336 H336 0.9300
C135 H135 0.9300
C135 C136 1.39(3)
C135 C134 1.41(2)
C136 H136 0.9300
C136 C137 1.40(2)
C137 H137 0.9300
C137 C138 1.39(3)
C138 H138 0.9300
C138 C139 1.38(2)
C534 C539 1.3900
C534 C535 1.3900
C539 C538 1.3900
C538 H538 0.9300
C538 C537 1.3900
C537 H537 0.9300
C537 C536 1.3900(11)
C536 H536 0.9300
C536 C535 1.3900
C535 H535 0.9300
C735 H735 0.9300
C735 C736 1.38(2)
C311 C316 1.3900
C311 C312 1.3900
C316 H316 0.9300
C316 C315 1.3900(11)
C315 H315 0.9300
C315 C314 1.3900
C314 H314 0.9300
C314 C313 1.3900
C313 H313 0.9300
C313 C312 1.3900
C312 H312 0.9300
C636 H636 0.9300
C736 H736 0.9300
C531 C532 1.28(8)
C321 C322 1.3900
C321 C326 1.3900
C322 H322 0.9300
C322 C323 1.3900
C323 H323 0.9300
C323 C324 1.3900
C324 H324 0.9300
C324 C325 1.3900
C325 H325 0.9300
C325 C326 1.3900
C326 H326 0.9300
C811 C816 1.3900
C811 C812 1.3900
C816 H816 0.9300
C816 C815 1.3900
C815 H815 0.9300
C815 C814 1.3900
C814 H814 0.9300
C814 C813 1.3900
C813 H813 0.9300
C813 C812 1.3900
C812 H812 0.9300
C240 C239 1.3900
C240 C231 1.3900
C240 C140 1.55(3)
C239 C234 1.3900
C234 C233 1.3900
C233 H233 0.9300
C233 C232 1.3900
C232 H232 0.9300
C232 C231 1.3900
C222 H222 0.9300
C222 C223 1.3900
C222 C221 1.3900
C223 H223 0.9300
C223 C224 1.3900
C224 H224 0.9300
C224 C225 1.3900
C225 H225 0.9300
C225 C226 1.3900
C226 H226 0.9300
C226 C221 1.3900
Cl3 C13 1.90(8)
C131 C132 1.3900
C131 C140 1.3900
C132 H132 0.9300
C132 C133 1.3900(11)
C133 H133 0.9300
C133 C134 1.3900
C134 C139 1.3900
C139 C140 1.3900
C738 H738 0.9300
Cl4 C13 1.82(8)
C13 H13A 0.9700
C13 H13B 0.9700
Cl2 C12 1.63(10)
Cl1 C12 1.75(10)
C12 H12A 0.9700
C12 H12B 0.9700
F5 C11 1.25(10)
F6 C11 1.37(11)
F4 C11 1.43(10)
C11 C10 1.55(12)
O89 C10 1.33(9)
C10 O65 1.2100(16)
C411 C412 1.3900
C411 C416 1.3900
C412 H412 0.9300
C412 C413 1.3900
C413 H413 0.9300
C413 C414 1.3900
C414 H414 0.9300
C414 C415 1.3900
C415 H415 0.9300
C415 C416 1.3900
C416 H416 0.9300
C532 H532 0.9300

loop_
_platon_squeeze_void_nr
_platon_squeeze_void_average_x
_platon_squeeze_void_average_y
_platon_squeeze_void_average_z
_platon_squeeze_void_volume
_platon_squeeze_void_count_electrons
_platon_squeeze_void_content
1 -0.009 0.077 -0.017 8947 4604 ' '
